data_4100639
loop_
_publ_author_name
'Andrea C. Sudik'
'Andrew R. Millward'
'Nathan W. Ockwig'
'Adrien P. Cote'
'Jaheon Kim'
'Omar M. Yaghi'

_publ_section_title
;
Design, Synthesis, Structure, and Gas (N2, Ar, CO2, CH4 and H2)
Sorption Properties of Porous Metal-Organic Tetrahedral and
Heterocuboidal Polyhedra
;
_journal_name_full 'Journal of the American Chemical Society'
_journal_paper_doi 10.1021/ja042802q
_journal_year 2005
_chemical_formula_moiety 'C180 H132 Fe12 N12 O76 S12'
_chemical_formula_sum 'C180 H132 Fe12 N12 O76 S12'
_chemical_formula_weight 4734.02
_chemical_name_common IRMOF53
_space_group_IT_number 2
_symmetry_cell_setting triclinic
_symmetry_space_group_name_Hall '-P 1'
_symmetry_space_group_name_H-M 'P -1'
_cell_angle_alpha 75.847(2)
_cell_angle_beta 75.264(2)
_cell_angle_gamma 60.155(2)
_cell_formula_units_Z 2
_cell_length_a 31.642(3)
_cell_length_b 31.762(3)
_cell_length_c 31.830(3)
_cell_measurement_temperature 293(2)
_cell_volume 26568(4)
_diffrn_ambient_temperature 293(2)
_exptl_crystal_density_diffrn 0.592
_cod_database_code 4100639

loop_
_symmetry_equiv_pos_as_xyz
'x, y, z'
'-x, -y, -z'

loop_
_atom_site_label
_atom_site_type_symbol
_atom_site_fract_x
_atom_site_fract_y
_atom_site_fract_z
_atom_site_U_iso_or_equiv
_atom_site_adp_type
_atom_site_occupancy
_atom_site_symmetry_multiplicity
_atom_site_calc_flag
_atom_site_refinement_flags
_atom_site_disorder_assembly
_atom_site_disorder_group
Fe11_1 Fe 0.083292(16) 0.577491(16) 0.287177(16) 0.05162(13) Uani 1 1 d . . .
Fe12_1 Fe -0.019545(17) 0.683543(16) 0.285155(16) 0.05210(13) Uani 1 1 d . . .
Fe13_1 Fe 0.034056(17) 0.635467(16) 0.374583(16) 0.05198(13) Uani 1 1 d . . .
Fe21_1 Fe 0.084656(19) 1.292732(17) 0.283598(17) 0.06199(15) Uani 1 1 d . . .
Fe22_1 Fe 0.035478(18) 1.244557(16) 0.374119(17) 0.05742(14) Uani 1 1 d . . .
Fe23_1 Fe -0.020812(18) 1.292338(16) 0.286596(17) 0.05995(15) Uani 1 1 d . . .
Fe31_1 Fe 0.37659(2) 0.863360(18) -0.235853(18) 0.07373(17) Uani 1 1 d . . .
Fe32_1 Fe 0.37512(2) 0.967195(18) -0.230514(17) 0.06638(15) Uani 1 1 d . . .
Fe33_1 Fe 0.27079(2) 0.966348(17) -0.230985(16) 0.06377(15) Uani 1 1 d . . .
Fe41_1 Fe 0.644718(18) 0.635901(18) 0.369917(19) 0.06730(16) Uani 1 1 d . . .
Fe42_1 Fe 0.695206(17) 0.684548(17) 0.280720(19) 0.06445(15) Uani 1 1 d . . .
Fe43_1 Fe 0.696856(17) 0.579115(17) 0.281610(19) 0.06443(15) Uani 1 1 d . . .
S112_1 S -0.00316(4) 0.59530(3) 0.23965(4) 0.0676(3) Uani 1 1 d . . .
S113_1 S 0.08358(5) 0.51864(4) 0.38476(4) 0.0794(3) Uani 1 1 d . . .
S123_1 S -0.08421(4) 0.68997(4) 0.38076(4) 0.0718(3) Uani 1 1 d . . .
S212_1 S 0.09004(5) 1.30502(4) 0.37854(4) 0.0829(3) Uani 1 1 d . . .
S213_1 S -0.00409(4) 1.38584(3) 0.23942(4) 0.0779(3) Uani 1 1 d . . .
S223_1 S -0.08234(4) 1.30537(5) 0.38362(4) 0.0846(3) Uani 1 1 d . . .
S312_1 S 0.46334(6) 0.88906(5) -0.28976(5) 0.1129(5) Uani 1 1 d . . .
S313_1 S 0.29301(6) 0.88813(5) -0.29086(5) 0.1062(4) Uani 1 1 d . . .
S323_1 S 0.28922(4) 1.05834(4) -0.27857(4) 0.0827(3) Uani 1 1 d . . .
S412_1 S 0.70558(4) 0.68925(4) 0.37664(5) 0.0875(3) Uani 1 1 d . . .
S413_1 S 0.70457(4) 0.51893(4) 0.37789(5) 0.0896(4) Uani 1 1 d . . .
S423_1 S 0.79042(4) 0.59661(4) 0.23489(5) 0.0790(3) Uani 1 1 d . . .
O1_1 O 0.03183(7) 0.63176(7) 0.31621(7) 0.0478(5) Uani 1 1 d . . .
O2_1 O -0.07511(7) 0.68800(8) 0.33307(8) 0.0599(6) Uani 1 1 d . . .
O3_1 O -0.11912(9) 0.67247(12) 0.40217(9) 0.1061(10) Uani 1 1 d . . .
O4_1 O -0.10026(11) 0.73992(10) 0.38766(10) 0.1176(11) Uani 1 1 d . . .
O5_1 O -0.03660(8) 0.65620(9) 0.39795(7) 0.0682(7) Uani 1 1 d . . .
O6_1 O 0.04834(9) 0.56737(8) 0.39976(7) 0.0694(7) Uani 1 1 d . . .
O7_1 O 0.13184(13) 0.50314(11) 0.39497(11) 0.1392(13) Uani 1 1 d . . .
O8_1 O 0.06442(14) 0.48443(11) 0.40496(10) 0.1314(13) Uani 1 1 d . . .
O9_1 O 0.08710(8) 0.52457(7) 0.33682(8) 0.0650(7) Uani 1 1 d . . .
O10_1 O 0.03972(8) 0.56372(7) 0.26374(8) 0.0633(6) Uani 1 1 d . . .
O11_1 O 0.01376(11) 0.60496(11) 0.19393(9) 0.1047(10) Uani 1 1 d . . .
O12_1 O -0.03425(9) 0.57139(10) 0.24870(10) 0.1012(9) Uani 1 1 d . . .
O13_1 O -0.03331(8) 0.64218(8) 0.25880(8) 0.0666(7) Uani 1 1 d . . .
O14_1 O -0.01602(8) 0.73887(7) 0.30248(8) 0.0610(6) Uani 1 1 d . . .
O15_1 O 0.02235(9) 0.70539(9) 0.36113(8) 0.0688(7) Uani 1 1 d . . .
O16_1 O 0.10644(9) 0.61735(9) 0.36319(8) 0.0677(7) Uani 1 1 d . . .
O17_1 O 0.13867(8) 0.58177(9) 0.30286(9) 0.0683(7) Uani 1 1 d . . .
O18_1 O 0.09392(8) 0.61872(9) 0.23003(7) 0.0660(7) Uani 1 1 d . . .
O19_1 O 0.02610(9) 0.69083(8) 0.22958(8) 0.0681(7) Uani 1 1 d . . .
O20_1 O 0.03280(8) 1.27744(7) 0.31465(7) 0.0569(6) Uani 1 1 d . . .
O21_1 O 0.09113(9) 1.31853(8) 0.33080(8) 0.0712(7) Uani 1 1 d . . .
O22_1 O 0.07433(14) 1.34753(12) 0.39751(10) 0.1308(13) Uani 1 1 d . . .
O23_1 O 0.13901(13) 1.26680(13) 0.38662(12) 0.1402(13) Uani 1 1 d . . .
O24_1 O 0.05444(9) 1.28504(8) 0.39636(7) 0.0678(7) Uani 1 1 d . . .
O25_1 O -0.03403(8) 1.28534(9) 0.39849(7) 0.0740(7) Uani 1 1 d . . .
O26_1 O -0.09759(13) 1.26800(15) 0.39384(11) 0.1422(13) Uani 1 1 d . . .
O27_1 O -0.11716(11) 1.34918(13) 0.40244(10) 0.1410(14) Uani 1 1 d . . .
O28_1 O -0.07506(8) 1.31845(8) 0.33528(8) 0.0719(7) Uani 1 1 d . . .
O29_1 O -0.03489(9) 1.36083(8) 0.26092(8) 0.0752(7) Uani 1 1 d . . .
O30_1 O 0.00824(11) 1.38322(11) 0.19307(10) 0.1119(10) Uani 1 1 d . . .
O31_1 O -0.03189(11) 1.43622(8) 0.24949(10) 0.1086(10) Uani 1 1 d . . .
O32_1 O 0.04113(9) 1.36132(8) 0.26032(8) 0.0758(7) Uani 1 1 d . . .
O33_1 O 0.13986(9) 1.22588(9) 0.29896(9) 0.0786(8) Uani 1 1 d . . .
O34_1 O 0.10667(10) 1.19396(8) 0.36085(9) 0.0740(8) Uani 1 1 d . . .
O35_1 O 0.01917(10) 1.19359(8) 0.36397(8) 0.0724(7) Uani 1 1 d . . .
O36_1 O -0.01687(9) 1.22520(8) 0.30464(9) 0.0731(7) Uani 1 1 d . . .
O37_1 O 0.02161(11) 1.26775(9) 0.22959(9) 0.0791(8) Uani 1 1 d . . .
O38_1 O 0.09187(10) 1.26892(9) 0.22764(8) 0.0783(8) Uani 1 1 d . . .
O39_1 O 0.34123(8) 0.93239(7) -0.23343(7) 0.0611(6) Uani 1 1 d . . .
O40_1 O 0.43214(11) 0.86434(9) -0.28113(9) 0.1015(10) Uani 1 1 d . . .
O41_1 O 0.48242(15) 0.89315(14) -0.33531(13) 0.1695(17) Uani 1 1 d . . .
O42_1 O 0.50121(13) 0.86315(13) -0.26243(15) 0.1633(16) Uani 1 1 d . . .
O43_1 O 0.43086(10) 0.93953(9) -0.27804(8) 0.0921(9) Uani 1 1 d . . .
O44_1 O 0.34253(9) 1.02537(8) -0.27305(8) 0.0775(7) Uani 1 1 d . . .
O45_1 O 0.26523(11) 1.09002(10) -0.24457(11) 0.1133(10) Uani 1 1 d . . .
O46_1 O 0.28778(12) 1.08370(11) -0.32225(11) 0.1281(12) Uani 1 1 d . . .
O47_1 O 0.26643(9) 1.02527(8) -0.27264(8) 0.0761(7) Uani 1 1 d . . .
O48_1 O 0.26846(10) 0.93860(9) -0.27866(8) 0.0850(8) Uani 1 1 d . . .
O49_1 O 0.26648(15) 0.86188(13) -0.26311(14) 0.1516(14) Uani 1 1 d . . .
O50_1 O 0.29381(15) 0.89284(12) -0.33705(12) 0.1543(15) Uani 1 1 d . . .
O51_1 O 0.34463(13) 0.86397(9) -0.28161(9) 0.0996(9) Uani 1 1 d . . .
O52_1 O 0.41549(10) 0.84680(9) -0.18765(9) 0.0843(8) Uani 1 1 d . . .
O53_1 O 0.41436(10) 0.91694(9) -0.18432(8) 0.0822(8) Uani 1 1 d . . .
O54_1 O 0.32774(11) 1.00178(9) -0.18018(8) 0.0724(7) Uani 1 1 d . . .
O55_1 O 0.25691(9) 1.00109(8) -0.17980(8) 0.0709(7) Uani 1 1 d . . .
O56_1 O 0.25818(9) 0.91580(9) -0.18531(8) 0.0764(8) Uani 1 1 d . . .
O57_1 O 0.32982(12) 0.84675(9) -0.18789(8) 0.0823(8) Uani 1 1 d . . .
O58_1 O 0.67968(7) 0.63280(7) 0.31119(7) 0.0590(6) Uani 1 1 d . . .
O59_1 O 0.76388(8) 0.64323(8) 0.25443(9) 0.0777(8) Uani 1 1 d . . .
O60_1 O 0.78761(12) 0.60605(12) 0.18913(11) 0.1190(11) Uani 1 1 d . . .
O61_1 O 0.84078(9) 0.57171(10) 0.24523(11) 0.1149(11) Uani 1 1 d . . .
O62_1 O 0.76580(8) 0.56587(8) 0.25779(9) 0.0761(7) Uani 1 1 d . . .
O63_1 O 0.72202(9) 0.52555(8) 0.33014(9) 0.0753(7) Uani 1 1 d . . .
O64_1 O 0.74652(12) 0.48313(11) 0.39916(10) 0.1272(12) Uani 1 1 d . . .
O65_1 O 0.66563(13) 0.50490(11) 0.38589(12) 0.1348(12) Uani 1 1 d . . .
O66_1 O 0.68483(8) 0.56704(8) 0.39430(8) 0.0775(7) Uani 1 1 d . . .
O67_1 O 0.68328(9) 0.65517(9) 0.39347(8) 0.0835(8) Uani 1 1 d . . .
O68_1 O 0.66877(13) 0.73878(11) 0.38338(11) 0.1340(12) Uani 1 1 d . . .
O69_1 O 0.74764(12) 0.67179(13) 0.39746(11) 0.1267(12) Uani 1 1 d . . .
O70_1 O 0.72242(9) 0.68830(8) 0.32823(9) 0.0756(7) Uani 1 1 d . . .
O71_1 O 0.67045(9) 0.69259(9) 0.22532(9) 0.0810(8) Uani 1 1 d . . .
O72_1 O 0.67409(9) 0.62091(9) 0.22523(9) 0.0802(8) Uani 1 1 d . . .
O73_1 O 0.62875(10) 0.58352(9) 0.29794(10) 0.0830(8) Uani 1 1 d . . .
O74_1 O 0.59531(9) 0.61926(10) 0.35814(10) 0.0841(8) Uani 1 1 d . . .
O75_1 O 0.59334(9) 0.70667(10) 0.35744(10) 0.0873(8) Uani 1 1 d . . .
O76_1 O 0.62820(9) 0.73936(8) 0.29837(10) 0.0786(8) Uani 1 1 d . . .
C1A_1 C 0.14107(14) 0.59806(14) 0.33423(15) 0.0654(11) Uani 1 1 d . . .
C2A_1 C 0.19054(14) 0.59304(16) 0.33551(14) 0.0831(12) Uani 1 1 d . . .
C3A_1 C 0.19497(5) 0.61153(6) 0.36795(6) 0.1164(18) Uani 1 1 d . . .
H12A_1 H 0.1683 0.6249 0.3897 0.140 Uiso 1 1 calc R . .
C4A_1 C 0.23954(5) 0.61013(6) 0.36808(6) 0.143(2) Uani 1 1 d R . .
H13A_1 H 0.2427 0.6228 0.3899 0.172 Uiso 1 1 d R . .
C5A_1 C 0.27945(5) 0.58987(6) 0.33556(6) 0.131(2) Uani 1 1 d R . .
C6A_1 C 0.27478(5) 0.57100(6) 0.30291(6) 0.147(2) Uani 1 1 d R . .
H15A_1 H 0.3015 0.5574 0.2811 0.176 Uiso 1 1 d R . .
C7A_1 C 0.23020(5) 0.57240(6) 0.30277(6) 0.1225(18) Uani 1 1 d R . .
H16A_1 H 0.2271 0.5595 0.2811 0.147 Uiso 1 1 d R . .
C8A_1 C 0.32657(5) 0.59137(6) 0.33396(6) 0.158(2) Uani 1 1 d R . .
C9A_1 C 0.32700(5) 0.62223(6) 0.35800(6) 0.340(7) Uani 1 1 d RU . .
H18A_1 H 0.2978 0.6432 0.3739 0.408 Uiso 1 1 d R . .
C10A_1 C 0.37105(5) 0.62182(6) 0.35835(6) 0.700(19) Uani 1 1 d RU . .
H19A_1 H 0.3713 0.6425 0.3744 0.840 Uiso 1 1 d R . .
C11A_1 C 0.41466(5) 0.59055(6) 0.33466(6) 0.162(3) Uani 1 1 d RU . .
C12A_1 C 0.41422(5) 0.55969(6) 0.31062(6) 0.233(4) Uani 1 1 d R . .
H21A_1 H 0.4434 0.5388 0.2948 0.280 Uiso 1 1 d R . .
C13A_1 C 0.37018(5) 0.56010(6) 0.31027(6) 0.247(5) Uani 1 1 d R . .
H22A_1 H 0.3699 0.5394 0.2942 0.296 Uiso 1 1 d R . .
C14A_1 C 0.46323(5) 0.59265(6) 0.33141(6) 0.149(2) Uani 1 1 d R . .
C15A_1 C 0.46661(5) 0.61328(6) 0.36344(6) 0.169(3) Uani 1 1 d R . .
H24A_1 H 0.4398 0.6263 0.3853 0.203 Uiso 1 1 d R . .
C16A_1 C 0.51006(5) 0.61451(6) 0.36284(6) 0.145(2) Uani 1 1 d R . .
H25A_1 H 0.5123 0.6283 0.3843 0.174 Uiso 1 1 d R . .
C17A_1 C 0.55014(5) 0.59511(6) 0.33020(6) 0.0960(14) Uani 1 1 d R . .
C18A_1 C 0.54676(5) 0.57448(6) 0.29817(6) 0.134(2) Uani 1 1 d R . .
H27A_1 H 0.5736 0.5615 0.2763 0.161 Uiso 1 1 d R . .
C19A_1 C 0.50331(5) 0.57325(6) 0.29878(6) 0.164(3) Uani 1 1 d R . .
H28A_1 H 0.5010 0.5594 0.2773 0.197 Uiso 1 1 d R . .
C20A_1 C 0.59431(16) 0.59969(16) 0.32879(18) 0.0784(13) Uani 1 1 d . . .
C21B_1 C 0.00180(14) 0.74030(14) 0.33258(15) 0.0654(11) Uani 1 1 d . . .
C22B_1 C -0.00071(14) 0.78855(13) 0.33429(13) 0.0725(11) Uani 1 1 d . . .
C23B_1 C -0.02552(5) 0.82954(4) 0.30591(5) 0.1106(17) Uani 1 1 d . . .
H12B_1 H -0.0412 0.8277 0.2859 0.133 Uiso 1 1 calc R . .
C24B_1 C -0.02700(5) 0.87364(4) 0.30738(5) 0.131(2) Uani 1 1 d R . .
H13B_1 H -0.0437 0.9014 0.2883 0.157 Uiso 1 1 d R . .
C25B_1 C -0.00353(5) 0.87621(4) 0.33742(5) 0.0993(15) Uani 1 1 d R . .
C26B_1 C 0.02142(5) 0.83468(4) 0.36598(5) 0.1067(16) Uani 1 1 d R . .
H15B_1 H 0.0371 0.8364 0.3861 0.128 Uiso 1 1 d R . .
C27B_1 C 0.02289(5) 0.79058(4) 0.36452(5) 0.1012(15) Uani 1 1 d R . .
H16B_1 H 0.0395 0.7627 0.3835 0.121 Uiso 1 1 d R . .
C28B_1 C -0.00534(5) 0.92421(4) 0.33995(5) 0.1174(18) Uani 1 1 d R . .
C29B_1 C -0.03851(5) 0.96766(4) 0.31855(5) 0.210(4) Uani 1 1 d R . .
H18B_1 H -0.0606 0.9674 0.3043 0.252 Uiso 1 1 d R . .
C30B_1 C -0.03869(5) 1.01151(4) 0.31853(5) 0.244(5) Uani 1 1 d R . .
H19B_1 H -0.0609 1.0406 0.3042 0.292 Uiso 1 1 d R . .
C31B_1 C -0.00569(5) 1.01192(4) 0.33990(5) 0.130(2) Uani 1 1 d R . .
C32B_1 C 0.02748(5) 0.96847(4) 0.36130(5) 0.274(6) Uani 1 1 d R . .
H21B_1 H 0.0496 0.9687 0.3756 0.328 Uiso 1 1 d R . .
C33B_1 C 0.02765(5) 0.92462(4) 0.36132(5) 0.264(5) Uani 1 1 d R . .
H22B_1 H 0.0498 0.8956 0.3756 0.317 Uiso 1 1 d R . .
C34B_1 C -0.00574(5) 1.05931(4) 0.34077(5) 0.1148(17) Uani 1 1 d R . .
C35B_1 C -0.02708(5) 1.09911(4) 0.30931(5) 0.150(2) Uani 1 1 d R . .
H24B_1 H -0.0422 1.0967 0.2891 0.180 Uiso 1 1 d R . .
C36B_1 C -0.02582(5) 1.14254(4) 0.30802(5) 0.131(2) Uani 1 1 d R . .
H25B_1 H -0.0401 1.1692 0.2870 0.157 Uiso 1 1 d R . .
C37B_1 C -0.00323(5) 1.14617(4) 0.33820(5) 0.0858(13) Uani 1 1 d R . .
C38B_1 C 0.01811(5) 1.10636(4) 0.36965(5) 0.1227(19) Uani 1 1 d R . .
H27B_1 H 0.0332 1.1088 0.3898 0.147 Uiso 1 1 d R . .
C39B_1 C 0.01686(5) 1.06293(4) 0.37094(5) 0.146(2) Uani 1 1 d R . .
H28B_1 H 0.0311 1.0363 0.3920 0.176 Uiso 1 1 d R . .
C40B_1 C -0.00062(15) 1.19261(14) 0.33537(15) 0.0707(11) Uani 1 1 d . . .
C41C_1 C 0.06856(15) 0.66198(15) 0.21280(12) 0.0606(10) Uani 1 1 d . . .
C42C_1 C 0.09026(15) 0.67958(14) 0.16975(13) 0.0742(11) Uani 1 1 d . . .
C43C_1 C 0.13805(6) 0.65096(5) 0.15135(5) 0.1124(17) Uani 1 1 d . . .
H12C_1 H 0.1564 0.6195 0.1651 0.135 Uiso 1 1 calc R . .
C44C_1 C 0.15886(6) 0.66917(5) 0.11216(5) 0.1272(19) Uani 1 1 d R . .
H13C_1 H 0.1913 0.6501 0.0999 0.153 Uiso 1 1 d R . .
C45C_1 C 0.13124(6) 0.71595(5) 0.09132(5) 0.1075(16) Uani 1 1 d R . .
C46C_1 C 0.08282(6) 0.74453(5) 0.10966(5) 0.141(2) Uani 1 1 d R . .
H15C_1 H 0.0643 0.7758 0.0957 0.169 Uiso 1 1 d R . .
C47C_1 C 0.06202(6) 0.72632(5) 0.14885(5) 0.1168(18) Uani 1 1 d R . .
H16C_1 H 0.0295 0.7453 0.1609 0.140 Uiso 1 1 d R . .
C48C_1 C 0.15491(6) 0.73641(5) 0.04968(5) 0.1219(18) Uani 1 1 d R . .
C49C_1 C 0.20538(6) 0.71270(5) 0.03495(5) 0.227(4) Uani 1 1 d R . .
H18C_1 H 0.2255 0.6833 0.0506 0.272 Uiso 1 1 d R . .
C50C_1 C 0.22583(6) 0.73287(5) -0.00312(5) 0.206(4) Uani 1 1 d R . .
H19C_1 H 0.2596 0.7170 -0.0130 0.247 Uiso 1 1 d R . .
C51C_1 C 0.19582(6) 0.77676(5) -0.02646(5) 0.1276(19) Uani 1 1 d R . .
C52C_1 C 0.14535(6) 0.80048(5) -0.01173(5) 0.268(6) Uani 1 1 d R . .
H21C_1 H 0.1253 0.8298 -0.0273 0.321 Uiso 1 1 d R . .
C53C_1 C 0.12490(6) 0.78031(5) 0.02634(5) 0.253(5) Uani 1 1 d R . .
H22C_1 H 0.0911 0.7962 0.0362 0.303 Uiso 1 1 d R . .
C54C_1 C 0.21921(6) 0.80094(5) -0.06535(5) 0.1095(16) Uani 1 1 d R . .
C55C_1 C 0.26891(6) 0.77572(5) -0.08232(5) 0.143(2) Uani 1 1 d R . .
H24C_1 H 0.2880 0.7437 -0.0700 0.171 Uiso 1 1 d R . .
C56C_1 C 0.29011(6) 0.79828(5) -0.11771(5) 0.1213(18) Uani 1 1 d R . .
H25C_1 H 0.3234 0.7814 -0.1291 0.146 Uiso 1 1 d R . .
C57C_1 C 0.26162(6) 0.84607(5) -0.13613(5) 0.0849(12) Uani 1 1 d R . .
C58C_1 C 0.21192(6) 0.87129(5) -0.11917(5) 0.133(2) Uani 1 1 d R . .
H27C_1 H 0.1929 0.9033 -0.1315 0.159 Uiso 1 1 d R . .
C59C_1 C 0.19071(6) 0.84872(5) -0.08378(5) 0.142(2) Uani 1 1 d R . .
H28C_1 H 0.1575 0.8656 -0.0724 0.170 Uiso 1 1 d R . .
C60C_1 C 0.28444(19) 0.87145(17) -0.17334(13) 0.0745(12) Uani 1 1 d . . .
C61D_1 C 0.42737(15) 0.87172(17) -0.17268(14) 0.0790(12) Uani 1 1 d . . .
C62D_1 C 0.45793(16) 0.84718(15) -0.13633(14) 0.0870(13) Uani 1 1 d . . .
C63D_1 C 0.46746(6) 0.79970(6) -0.11731(5) 0.132(2) Uani 1 1 d . . .
H12D_1 H 0.4560 0.7829 -0.1278 0.158 Uiso 1 1 calc R . .
C64D_1 C 0.49414(6) 0.77731(6) -0.08260(5) 0.145(2) Uani 1 1 d R . .
H13D_1 H 0.5014 0.7452 -0.0703 0.174 Uiso 1 1 d R . .
C65D_1 C 0.50995(6) 0.80296(6) -0.06623(5) 0.1162(17) Uani 1 1 d R . .
C66D_1 C 0.49909(6) 0.85101(6) -0.08457(5) 0.156(2) Uani 1 1 d R . .
H15D_1 H 0.5097 0.8682 -0.0736 0.188 Uiso 1 1 d R . .
C67D_1 C 0.47241(6) 0.87340(6) -0.11928(5) 0.135(2) Uani 1 1 d R . .
H16D_1 H 0.4643 0.9058 -0.1311 0.162 Uiso 1 1 d R . .
C68D_1 C 0.53721(6) 0.77984(6) -0.02663(5) 0.136(2) Uani 1 1 d R . .
C69D_1 C 0.53961(6) 0.73605(6) -0.00251(5) 0.252(5) Uani 1 1 d R . .
H18D_1 H 0.5254 0.7204 -0.0109 0.302 Uiso 1 1 d R . .
C70D_1 C 0.56319(6) 0.71557(6) 0.03418(5) 0.248(5) Uani 1 1 d R . .
H19D_1 H 0.5648 0.6863 0.0503 0.297 Uiso 1 1 d R . .
C71D_1 C 0.58436(6) 0.73888(6) 0.04675(5) 0.1246(18) Uani 1 1 d R . .
C72D_1 C 0.58196(6) 0.78267(6) 0.02263(5) 0.277(6) Uani 1 1 d R . .
H21D_1 H 0.5961 0.7983 0.0310 0.333 Uiso 1 1 d R . .
C73D_1 C 0.55838(6) 0.80315(6) -0.01406(5) 0.265(5) Uani 1 1 d R . .
H22D_1 H 0.5568 0.8324 -0.0302 0.318 Uiso 1 1 d R . .
C74D_1 C 0.60773(6) 0.71852(6) 0.08758(5) 0.1192(17) Uani 1 1 d R . .
C75D_1 C 0.61718(6) 0.67143(6) 0.10823(5) 0.149(2) Uani 1 1 d R . .
H24D_1 H 0.6103 0.6521 0.0961 0.179 Uiso 1 1 d R . .
C76D_1 C 0.63695(6) 0.65321(6) 0.14699(5) 0.133(2) Uani 1 1 d R . .
H25D_1 H 0.6433 0.6217 0.1608 0.160 Uiso 1 1 d R . .
C77D_1 C 0.64727(6) 0.68206(6) 0.16512(5) 0.0927(14) Uani 1 1 d R . .
C78D_1 C 0.63782(6) 0.72915(6) 0.14448(5) 0.134(2) Uani 1 1 d R . .
H27D_1 H 0.6447 0.7485 0.1566 0.160 Uiso 1 1 d R . .
C79D_1 C 0.61805(6) 0.74738(6) 0.10571(5) 0.145(2) Uani 1 1 d R . .
H28D_1 H 0.6117 0.7789 0.0919 0.174 Uiso 1 1 d R . .
C80D_1 C 0.66549(14) 0.66434(16) 0.20817(14) 0.0747(12) Uani 1 1 d . . .
C81E_1 C 0.59460(16) 0.74126(14) 0.32780(19) 0.0814(14) Uani 1 1 d . . .
C82E_1 C 0.54689(15) 0.78952(14) 0.33098(16) 0.0940(14) Uani 1 1 d . . .
C83E_1 C 0.50722(5) 0.79270(5) 0.36334(5) 0.1252(19) Uani 1 1 d . . .
H12E_1 H 0.5093 0.7656 0.3839 0.150 Uiso 1 1 calc R . .
C84E_1 C 0.46415(5) 0.83705(5) 0.36471(5) 0.150(2) Uani 1 1 d R . .
H13E_1 H 0.4374 0.8399 0.3866 0.180 Uiso 1 1 d R . .
C85E_1 C 0.46108(5) 0.87717(5) 0.33339(5) 0.128(2) Uani 1 1 d R . .
C86E_1 C 0.50108(5) 0.87295(5) 0.30069(5) 0.155(3) Uani 1 1 d R . .
H15E_1 H 0.4990 0.8998 0.2797 0.186 Uiso 1 1 d R . .
C87E_1 C 0.54414(5) 0.82860(5) 0.29931(5) 0.134(2) Uani 1 1 d R . .
H16E_1 H 0.5709 0.8256 0.2774 0.160 Uiso 1 1 d R . .
C88E_1 C 0.41360(5) 0.92523(5) 0.33383(5) 0.145(2) Uani 1 1 d R . .
C89E_1 C 0.37037(5) 0.92627(5) 0.35925(5) 0.293(6) Uani 1 1 d R . .
H18E_1 H 0.3709 0.8978 0.3765 0.351 Uiso 1 1 d R . .
C90E_1 C 0.32641(5) 0.96979(5) 0.35887(5) 0.309(7) Uani 1 1 d R . .
H19E_1 H 0.2975 0.9705 0.3759 0.371 Uiso 1 1 d R . .
C91E_1 C 0.32570(5) 1.01228(5) 0.33309(5) 0.145(2) Uani 1 1 d R . .
C92E_1 C 0.36893(5) 1.01124(5) 0.30768(5) 0.307(6) Uani 1 1 d R . .
H21E_1 H 0.3685 1.0397 0.2904 0.368 Uiso 1 1 d R . .
C93E_1 C 0.41289(5) 0.96772(5) 0.30805(5) 0.262(5) Uani 1 1 d R . .
H22E_1 H 0.4418 0.9670 0.2910 0.314 Uiso 1 1 d R . .
C94E_1 C 0.27792(5) 1.06031(5) 0.33418(5) 0.1265(19) Uani 1 1 d R . .
C95E_1 C 0.23721(5) 1.06414(5) 0.36581(5) 0.148(2) Uani 1 1 d R . .
H24E_1 H 0.2397 1.0380 0.3878 0.177 Uiso 1 1 d R . .
C96E_1 C 0.19279(5) 1.10712(5) 0.36464(5) 0.1161(17) Uani 1 1 d R . .
H25E_1 H 0.1656 1.1097 0.3858 0.139 Uiso 1 1 d R . .
C97E_1 C 0.18909(5) 1.14627(5) 0.33184(5) 0.0852(13) Uani 1 1 d R . .
C98E_1 C 0.22981(5) 1.14243(5) 0.30020(5) 0.135(2) Uani 1 1 d R . .
H27E_1 H 0.2273 1.1686 0.2783 0.162 Uiso 1 1 d R . .
C99E_1 C 0.27422(5) 1.09945(5) 0.30137(5) 0.149(2) Uani 1 1 d R . .
H28E_1 H 0.3015 1.0969 0.2802 0.178 Uiso 1 1 d R . .
C100_1 C 0.14113(16) 1.19319(14) 0.33114(17) 0.0740(12) Uani 1 1 d . . .
C101_1 C 0.2826(2) 1.01372(14) -0.16688(12) 0.0730(12) Uani 1 1 d . . .
C102_1 C 0.25675(16) 1.04726(14) -0.13165(12) 0.0759(11) Uani 1 1 d . . .
C103_1 C 0.28317(6) 1.06121(5) -0.11507(4) 0.0978(14) Uani 1 1 d . . .
H12F_1 H 0.3162 1.0517 -0.1266 0.117 Uiso 1 1 calc R . .
C104_1 C 0.26051(6) 1.08950(5) -0.08108(4) 0.1134(17) Uani 1 1 d R . .
H13F_1 H 0.2784 1.0989 -0.0698 0.136 Uiso 1 1 d R . .
C105_1 C 0.21107(6) 1.10372(5) -0.06394(4) 0.1022(15) Uani 1 1 d R . .
C106_1 C 0.18429(6) 1.08964(5) -0.08080(4) 0.1154(17) Uani 1 1 d R . .
H15F_1 H 0.1512 1.0992 -0.0693 0.138 Uiso 1 1 d R . .
C107_1 C 0.20695(6) 1.06134(5) -0.11480(4) 0.1004(15) Uani 1 1 d R . .
H16F_1 H 0.1892 1.0521 -0.1264 0.120 Uiso 1 1 d R . .
C108_1 C 0.18554(6) 1.13399(5) -0.02599(4) 0.1210(18) Uani 1 1 d R . .
C109_1 C 0.21292(6) 1.14725(5) -0.00902(4) 0.329(7) Uani 1 1 d R . .
H18F_1 H 0.2446 1.1412 -0.0230 0.395 Uiso 1 1 d R . .
C110_1 C 0.19289(6) 1.16952(5) 0.02878(4) 0.329(7) Uani 1 1 d R . .
H19F_1 H 0.2112 1.1784 0.0401 0.395 Uiso 1 1 d R . .
C111_1 C 0.14547(6) 1.17854(5) 0.04962(4) 0.1282(19) Uani 1 1 d R . .
C112_1 C 0.11808(6) 1.16528(5) 0.03265(4) 0.297(6) Uani 1 1 d R . .
H21F_1 H 0.0864 1.1713 0.0466 0.356 Uiso 1 1 d R . .
C113_1 C 0.13812(6) 1.14301(5) -0.00515(4) 0.321(7) Uani 1 1 d R . .
H22F_1 H 0.1198 1.1341 -0.0165 0.386 Uiso 1 1 d R . .
C114_1 C 0.12286(6) 1.20173(5) 0.09159(4) 0.1117(16) Uani 1 1 d R . .
C115_1 C 0.15094(6) 1.21298(5) 0.10979(4) 0.133(2) Uani 1 1 d R . .
H24F_1 H 0.1828 1.2068 0.0961 0.159 Uiso 1 1 d R . .
C116_1 C 0.13145(6) 1.23352(5) 0.14852(4) 0.1196(18) Uani 1 1 d R . .
H25F_1 H 0.1502 1.2410 0.1607 0.143 Uiso 1 1 d R . .
C117_1 C 0.08387(6) 1.24282(5) 0.16905(4) 0.0899(13) Uani 1 1 d R . .
C118_1 C 0.05578(6) 1.23158(5) 0.15085(4) 0.1175(18) Uani 1 1 d R . .
H27F_1 H 0.0240 1.2378 0.1646 0.141 Uiso 1 1 d R . .
C119_1 C 0.07528(6) 1.21103(5) 0.11212(4) 0.137(2) Uani 1 1 d R . .
H28F_1 H 0.0565 1.2035 0.0999 0.165 Uiso 1 1 d R . .
C120_1 C 0.0641(2) 1.26164(13) 0.21187(13) 0.0726(12) Uani 1 1 d . . .
N1_1 N 0.14506(10) 0.51682(10) 0.25214(11) 0.0698(9) Uani 1 1 d . . .
C121_1 C 0.18465(2) 0.48335(2) 0.27313(2) 0.0915(13) Uani 1 1 d . . .
H111_1 H 0.1853 0.4859 0.3014 0.110 Uiso 1 1 calc R . .
C122_1 C 0.22356(2) 0.44574(2) 0.25132(2) 0.131(2) Uani 1 1 d R . .
H112_1 H 0.2505 0.4227 0.2651 0.157 Uiso 1 1 d R . .
C123_1 C 0.22223(2) 0.44253(2) 0.20894(2) 0.143(2) Uani 1 1 d R . .
H113_1 H 0.2483 0.4174 0.1943 0.172 Uiso 1 1 d R . .
C124_1 C 0.18201(2) 0.47693(2) 0.18837(2) 0.133(2) Uani 1 1 d R . .
H114_1 H 0.1811 0.4748 0.1600 0.160 Uiso 1 1 d R . .
C125_1 C 0.14311(2) 0.51454(2) 0.21019(2) 0.0910(13) Uani 1 1 d R . .
H115_1 H 0.1162 0.5378 0.1966 0.109 Uiso 1 1 d R . .
N2_1 N -0.07747(2) 0.74476(2) 0.25005(2) 0.0661(8) Uani 1 1 d R . .
C126_1 C -0.07710(2) 0.74569(2) 0.20607(2) 0.0870(13) Uani 1 1 d R . .
H121_1 H -0.0518 0.7205 0.1910 0.104 Uiso 1 1 d R . .
C127_1 C -0.11454(2) 0.78428(2) 0.18456(2) 0.1100(16) Uani 1 1 d R . .
H122_1 H -0.1143 0.7849 0.1551 0.132 Uiso 1 1 d R . .
C128_1 C -0.15236(2) 0.82194(2) 0.20702(2) 0.1121(17) Uani 1 1 d R . .
H123_1 H -0.1774 0.8478 0.1926 0.135 Uiso 1 1 d R . .
C129_1 C -0.15273(2) 0.82101(2) 0.25099(2) 0.1047(16) Uani 1 1 d R . .
H124_1 H -0.1780 0.8462 0.2660 0.126 Uiso 1 1 d R . .
C130_1 C -0.11528(2) 0.78242(2) 0.27251(2) 0.0795(12) Uani 1 1 d R . .
H125_1 H -0.1155 0.7818 0.3019 0.095 Uiso 1 1 d R . .
N3_1 N 0.03789(2) 0.64305(2) 0.43946(2) 0.0684(8) Uani 1 1 d R . .
C131_1 C 0.00168(2) 0.68402(2) 0.45875(2) 0.0819(12) Uani 1 1 d R . .
H131_1 H -0.0243 0.7077 0.4442 0.098 Uiso 1 1 d R . .
C132_1 C 0.00433(2) 0.68964(2) 0.49981(2) 0.1109(16) Uani 1 1 d R . .
H132_1 H -0.0199 0.7171 0.5127 0.133 Uiso 1 1 d R . .
C133_1 C 0.04318(2) 0.65428(2) 0.52159(2) 0.130(2) Uani 1 1 d R . .
H133_1 H 0.0450 0.6580 0.5491 0.156 Uiso 1 1 d R . .
C134_1 C 0.07939(2) 0.61331(2) 0.50231(2) 0.142(2) Uani 1 1 d R . .
H134_1 H 0.1054 0.5896 0.5169 0.170 Uiso 1 1 d R . .
C135_1 C 0.07674(2) 0.60769(2) 0.46125(2) 0.0952(14) Uani 1 1 d R . .
H135_1 H 0.1010 0.5803 0.4483 0.114 Uiso 1 1 d R . .
N4_1 N 0.14534(2) 1.30813(2) 0.24693(2) 0.0859(10) Uani 1 1 d R . .
C136_1 C 0.14226(2) 1.33361(2) 0.20464(2) 0.1103(16) Uani 1 1 d R . .
H211_1 H 0.1148 1.3435 0.1918 0.132 Uiso 1 1 d R . .
C137_1 C 0.18015(2) 1.34437(2) 0.18152(2) 0.155(2) Uani 1 1 d R . .
H212_1 H 0.1781 1.3614 0.1532 0.186 Uiso 1 1 d R . .
C138_1 C 0.22112(2) 1.32966(2) 0.20070(2) 0.175(3) Uani 1 1 d R . .
H213_1 H 0.2465 1.3369 0.1852 0.211 Uiso 1 1 d R . .
C139_1 C 0.22421(2) 1.30418(2) 0.24299(2) 0.158(3) Uani 1 1 d R . .
H214_1 H 0.2516 1.2943 0.2558 0.189 Uiso 1 1 d R . .
C140_1 C 0.18632(2) 1.29341(2) 0.26611(2) 0.1134(17) Uani 1 1 d R . .
H215_1 H 0.1884 1.2764 0.2944 0.136 Uiso 1 1 d R . .
N5_1 N 0.04200(2) 1.20377(2) 0.43983(2) 0.0733(9) Uani 1 1 d R . .
C141_1 C 0.08336(2) 1.18918(2) 0.45839(2) 0.0980(14) Uani 1 1 d R . .
H221_1 H 0.1085 1.1966 0.4426 0.118 Uiso 1 1 d R . .
C142_1 C 0.08717(2) 1.16355(2) 0.50060(2) 0.144(2) Uani 1 1 d R . .
H222_1 H 0.1148 1.1538 0.5130 0.173 Uiso 1 1 d R . .
C143_1 C 0.04962(2) 1.15252(2) 0.52425(2) 0.173(3) Uani 1 1 d R . .
H223_1 H 0.0522 1.1354 0.5525 0.208 Uiso 1 1 d R . .
C144_1 C 0.00826(2) 1.16711(2) 0.50570(2) 0.167(3) Uani 1 1 d R . .
H224_1 H -0.0169 1.1597 0.5215 0.200 Uiso 1 1 d R . .
C145_1 C 0.00445(2) 1.19273(2) 0.46349(2) 0.1143(17) Uani 1 1 d R . .
H225_1 H -0.0232 1.2025 0.4511 0.137 Uiso 1 1 d R . .
N6_1 N -0.08020(2) 1.30600(2) 0.25341(2) 0.0805(10) Uani 1 1 d R . .
C146_1 C -0.11521(2) 1.29055(2) 0.27515(2) 0.1018(15) Uani 1 1 d R . .
H231_1 H -0.1137 1.2747 0.3039 0.122 Uiso 1 1 d R . .
C147_1 C -0.15253(2) 1.29873(2) 0.25394(2) 0.146(2) Uani 1 1 d R . .
H232_1 H -0.1760 1.2884 0.2685 0.175 Uiso 1 1 d R . .
C148_1 C -0.15484(2) 1.32237(2) 0.21099(2) 0.160(3) Uani 1 1 d R . .
H233_1 H -0.1798 1.3278 0.1968 0.192 Uiso 1 1 d R . .
C149_1 C -0.11983(2) 1.33782(2) 0.18925(2) 0.153(3) Uani 1 1 d R . .
H234_1 H -0.1214 1.3536 0.1605 0.184 Uiso 1 1 d R . .
C150_1 C -0.08251(2) 1.32963(2) 0.21046(2) 0.1103(16) Uani 1 1 d R . .
H235_1 H -0.0591 1.3400 0.1959 0.132 Uiso 1 1 d R . .
N7_1 N 0.41626(2) 0.78398(2) -0.23534(2) 0.1181(14) Uani 1 1 d R . .
C151_1 C 0.39114(2) 0.75876(2) -0.23627(2) 0.163(3) Uani 1 1 d R . .
H311_1 H 0.3573 0.7755 -0.2362 0.196 Uiso 1 1 d R . .
C152_1 C 0.41667(2) 0.70848(2) -0.23725(2) 0.292(6) Uani 1 1 d R . .
H312_1 H 0.3999 0.6916 -0.2379 0.350 Uiso 1 1 d R . .
C153_1 C 0.46733(2) 0.68341(2) -0.23730(2) 0.273(5) Uani 1 1 d R . .
H313_1 H 0.4844 0.6498 -0.2380 0.328 Uiso 1 1 d R . .
C154_1 C 0.49245(2) 0.70863(2) -0.23637(2) 0.320(7) Uani 1 1 d R . .
H314_1 H 0.5263 0.6919 -0.2364 0.385 Uiso 1 1 d R . .
C155_1 C 0.46692(2) 0.75892(2) -0.23539(2) 0.186(3) Uani 1 1 d R . .
H315_1 H 0.4837 0.7758 -0.2348 0.224 Uiso 1 1 d R . .
N8_1 N 0.41368(2) 1.00564(2) -0.22319(2) 0.0861(10) Uani 1 1 d R . .
C156_1 C 0.46415(2) 0.98069(2) -0.22224(2) 0.1176(17) Uani 1 1 d R . .
H321_1 H 0.4821 0.9479 -0.2263 0.141 Uiso 1 1 d R . .
C157_1 C 0.48777(2) 1.00479(2) -0.21525(2) 0.158(3) Uani 1 1 d R . .
H322_1 H 0.5215 0.9881 -0.2146 0.190 Uiso 1 1 d R . .
C158_1 C 0.46093(2) 1.05385(2) -0.20921(2) 0.155(3) Uani 1 1 d R . .
H323_1 H 0.4767 1.0700 -0.2045 0.186 Uiso 1 1 d R . .
C159_1 C 0.41047(2) 1.07880(2) -0.21015(2) 0.143(2) Uani 1 1 d R . .
H324_1 H 0.3925 1.1116 -0.2061 0.172 Uiso 1 1 d R . .
C160_1 C 0.38684(2) 1.05469(2) -0.21714(2) 0.1093(16) Uani 1 1 d R . .
H325_1 H 0.3531 1.0714 -0.2178 0.131 Uiso 1 1 d R . .
N9_1 N 0.18986(2) 1.00373(2) -0.22457(2) 0.0870(10) Uani 1 1 d R . .
C161_1 C 0.16380(2) 1.05270(2) -0.21824(2) 0.1025(15) Uani 1 1 d R . .
H331_1 H 0.1807 1.0696 -0.2178 0.123 Uiso 1 1 d R . .
C162_1 C 0.11254(2) 1.07644(2) -0.21261(2) 0.140(2) Uani 1 1 d R . .
H332_1 H 0.0951 1.1092 -0.2084 0.168 Uiso 1 1 d R . .
C163_1 C 0.08735(2) 1.05121(2) -0.21332(2) 0.150(2) Uani 1 1 d R . .
H333_1 H 0.0531 1.0671 -0.2096 0.180 Uiso 1 1 d R . .
C164_1 C 0.11341(2) 1.00224(2) -0.21965(2) 0.143(2) Uani 1 1 d R . .
H334_1 H 0.0966 0.9854 -0.2201 0.172 Uiso 1 1 d R . .
C165_1 C 0.16466(2) 0.97850(2) -0.22528(2) 0.1123(16) Uani 1 1 d R . .
H335_1 H 0.1821 0.9457 -0.2295 0.135 Uiso 1 1 d R . .
N10_1 N 0.60119(2) 0.64007(2) 0.43663(2) 0.1007(12) Uani 1 1 d R . .
C166_1 C 0.58751(2) 0.60361(2) 0.45665(2) 0.145(2) Uani 1 1 d R . .
H411_1 H 0.5983 0.5766 0.4427 0.175 Uiso 1 1 d R . .
C167_1 C 0.55775(2) 0.60746(2) 0.49749(2) 0.222(4) Uani 1 1 d R . .
H412_1 H 0.5486 0.5831 0.5109 0.266 Uiso 1 1 d R . .
C168_1 C 0.54167(2) 0.64776(2) 0.51832(2) 0.248(5) Uani 1 1 d R . .
H413_1 H 0.5218 0.6503 0.5456 0.298 Uiso 1 1 d R . .
C169_1 C 0.55535(2) 0.68421(2) 0.49830(2) 0.258(5) Uani 1 1 d R . .
H414_1 H 0.5446 0.7112 0.5122 0.309 Uiso 1 1 d R . .
C170_1 C 0.58511(2) 0.68037(2) 0.45746(2) 0.158(2) Uani 1 1 d R . .
H415_1 H 0.5943 0.7048 0.4441 0.189 Uiso 1 1 d R . .
N11_1 N 0.71048(2) 0.74541(2) 0.24611(2) 0.0779(10) Uani 1 1 d R . .
C171_1 C 0.69942(2) 0.78282(2) 0.26878(2) 0.0890(13) Uani 1 1 d R . .
H421_1 H 0.6851 0.7821 0.2982 0.107 Uiso 1 1 d R . .
C172_1 C 0.70969(2) 0.82124(2) 0.24752(2) 0.1231(19) Uani 1 1 d R . .
H422_1 H 0.7023 0.8463 0.2627 0.148 Uiso 1 1 d R . .
C173_1 C 0.73103(2) 0.82225(2) 0.20358(2) 0.126(2) Uani 1 1 d R . .
H423_1 H 0.7379 0.8480 0.1894 0.151 Uiso 1 1 d R . .
C174_1 C 0.74209(2) 0.78484(2) 0.18091(2) 0.1235(18) Uani 1 1 d R . .
H424_1 H 0.7564 0.7855 0.1515 0.148 Uiso 1 1 d R . .
C175_1 C 0.73182(2) 0.74642(2) 0.20217(2) 0.1038(16) Uani 1 1 d R . .
H425_1 H 0.7392 0.7214 0.1870 0.125 Uiso 1 1 d R . .
N12_1 N 0.71343(2) 0.51945(2) 0.24755(2) 0.0832(10) Uani 1 1 d R . .
C176_1 C 0.73883(2) 0.51645(2) 0.20487(2) 0.1048(15) Uani 1 1 d R . .
H431_1 H 0.7492 0.5398 0.1907 0.126 Uiso 1 1 d R . .
C177_1 C 0.74870(2) 0.47858(2) 0.18340(2) 0.154(2) Uani 1 1 d R . .
H432_1 H 0.7657 0.4766 0.1548 0.185 Uiso 1 1 d R . .
C178_1 C 0.73316(2) 0.44370(2) 0.20460(2) 0.171(3) Uani 1 1 d R . .
H433_1 H 0.7398 0.4184 0.1902 0.205 Uiso 1 1 d R . .
C179_1 C 0.70776(2) 0.44670(2) 0.24728(2) 0.149(2) Uani 1 1 d R . .
H434_1 H 0.6974 0.4234 0.2615 0.178 Uiso 1 1 d R . .
C180_1 C 0.69790(2) 0.48458(2) 0.26875(2) 0.1058(16) Uani 1 1 d R . .
H435_1 H 0.6809 0.4866 0.2973 0.127 Uiso 1 1 d R . .

loop_
_atom_site_aniso_label
_atom_site_aniso_U_11
_atom_site_aniso_U_22
_atom_site_aniso_U_33
_atom_site_aniso_U_23
_atom_site_aniso_U_13
_atom_site_aniso_U_12
Fe11_1 0.0458(3) 0.0389(3) 0.0721(4) -0.0098(2) -0.0080(3) -0.0209(2)
Fe12_1 0.0487(3) 0.0378(3) 0.0728(4) -0.0080(2) -0.0143(3) -0.0200(2)
Fe13_1 0.0503(3) 0.0418(3) 0.0691(3) -0.0089(2) -0.0126(3) -0.0233(2)
Fe21_1 0.0642(3) 0.0346(3) 0.0802(4) -0.0189(3) -0.0098(3) -0.0137(3)
Fe22_1 0.0598(3) 0.0303(3) 0.0763(4) -0.0158(2) -0.0177(3) -0.0098(2)
Fe23_1 0.0657(3) 0.0319(3) 0.0778(4) -0.0164(3) -0.0219(3) -0.0108(2)
Fe31_1 0.0937(4) 0.0434(3) 0.0668(4) -0.0104(3) -0.0078(3) -0.0201(3)
Fe32_1 0.0742(4) 0.0465(3) 0.0665(4) -0.0025(3) -0.0123(3) -0.0211(3)
Fe33_1 0.0800(4) 0.0447(3) 0.0615(4) -0.0038(3) -0.0171(3) -0.0241(3)
Fe41_1 0.0452(3) 0.0488(3) 0.1038(5) -0.0082(3) -0.0244(3) -0.0141(3)
Fe42_1 0.0436(3) 0.0389(3) 0.1069(4) -0.0089(3) -0.0241(3) -0.0112(2)
Fe43_1 0.0459(3) 0.0408(3) 0.1068(4) -0.0090(3) -0.0290(3) -0.0131(2)
S112_1 0.0623(6) 0.0552(6) 0.0937(9) -0.0255(6) -0.0200(6) -0.0233(5)
S113_1 0.1002(9) 0.0407(6) 0.0842(9) -0.0014(6) -0.0197(7) -0.0239(6)
S123_1 0.0497(6) 0.0741(7) 0.0797(8) -0.0114(6) -0.0090(6) -0.0203(6)
S212_1 0.1003(9) 0.0725(8) 0.0945(10) -0.0161(7) -0.0292(7) -0.0457(7)
S213_1 0.0846(8) 0.0363(5) 0.0977(9) -0.0028(6) -0.0225(7) -0.0161(6)
S223_1 0.0617(7) 0.0863(8) 0.0911(10) -0.0208(7) -0.0146(7) -0.0187(7)
S312_1 0.0990(11) 0.0780(9) 0.1179(12) -0.0235(8) 0.0258(9) -0.0241(9)
S313_1 0.1544(14) 0.0784(9) 0.0969(11) -0.0234(8) -0.0421(10) -0.0472(10)
S323_1 0.0899(8) 0.0528(6) 0.0982(9) 0.0158(7) -0.0324(7) -0.0313(7)
S412_1 0.0799(8) 0.0763(8) 0.1221(11) -0.0207(7) -0.0264(8) -0.0403(7)
S413_1 0.0785(8) 0.0500(7) 0.1218(11) 0.0034(7) -0.0274(8) -0.0176(6)
S423_1 0.0532(6) 0.0560(7) 0.1247(11) -0.0210(7) -0.0135(7) -0.0197(6)
O1_1 0.0406(12) 0.0346(12) 0.0688(15) -0.0072(10) -0.0130(11) -0.0159(10)
O2_1 0.0436(13) 0.0595(15) 0.0723(18) -0.0012(13) -0.0162(12) -0.0210(12)
O3_1 0.0617(18) 0.151(3) 0.101(2) 0.0022(19) 0.0007(16) -0.061(2)
O4_1 0.107(2) 0.068(2) 0.135(3) -0.0462(18) -0.020(2) 0.0057(17)
O5_1 0.0610(16) 0.0789(17) 0.0662(16) -0.0077(13) -0.0102(13) -0.0346(14)
O6_1 0.0907(18) 0.0405(14) 0.0690(16) -0.0032(12) -0.0098(14) -0.0278(14)
O7_1 0.130(3) 0.098(2) 0.156(3) -0.035(2) -0.085(2) 0.008(2)
O8_1 0.202(4) 0.077(2) 0.106(2) -0.0142(18) 0.031(2) -0.083(2)
O9_1 0.0761(17) 0.0310(12) 0.0711(18) -0.0009(12) -0.0032(13) -0.0190(12)
O10_1 0.0593(15) 0.0459(14) 0.0939(18) -0.0210(13) -0.0236(14) -0.0209(12)
O11_1 0.110(2) 0.104(2) 0.075(2) -0.0239(17) -0.0147(18) -0.0260(19)
O12_1 0.0767(19) 0.0778(19) 0.178(3) -0.0357(19) -0.0353(19) -0.0424(17)
O13_1 0.0601(15) 0.0514(14) 0.1004(19) -0.0248(13) -0.0271(13) -0.0220(12)
O14_1 0.0721(16) 0.0350(13) 0.0848(18) -0.0101(12) -0.0255(14) -0.0247(12)
O15_1 0.0836(18) 0.0459(15) 0.091(2) -0.0088(14) -0.0259(15) -0.0356(14)
O16_1 0.0477(15) 0.0752(18) 0.0881(19) -0.0248(15) -0.0095(14) -0.0291(14)
O17_1 0.0460(15) 0.0717(17) 0.094(2) -0.0215(15) -0.0061(14) -0.0305(13)
O18_1 0.0609(16) 0.0528(16) 0.0715(17) -0.0042(13) 0.0032(13) -0.0252(14)
O19_1 0.0620(17) 0.0526(15) 0.0805(18) -0.0037(13) -0.0043(14) -0.0254(14)
O20_1 0.0633(15) 0.0291(12) 0.0714(16) -0.0190(11) -0.0144(12) -0.0093(11)
O21_1 0.0866(18) 0.0607(16) 0.081(2) -0.0245(14) -0.0134(15) -0.0387(14)
O22_1 0.220(4) 0.125(3) 0.109(2) -0.053(2) -0.003(2) -0.120(3)
O23_1 0.120(3) 0.136(3) 0.171(3) 0.028(2) -0.080(3) -0.060(3)
O24_1 0.0779(17) 0.0589(15) 0.0748(17) -0.0184(13) -0.0135(14) -0.0331(14)
O25_1 0.0516(15) 0.0769(17) 0.0723(17) -0.0246(14) -0.0146(13) -0.0058(13)
O26_1 0.137(3) 0.171(4) 0.144(3) 0.036(3) -0.042(2) -0.107(3)
O27_1 0.081(2) 0.150(3) 0.123(3) -0.075(2) -0.0190(19) 0.023(2)
O28_1 0.0568(15) 0.0673(16) 0.0742(19) -0.0289(14) -0.0096(13) -0.0079(13)
O29_1 0.0701(17) 0.0348(13) 0.111(2) -0.0036(13) -0.0269(15) -0.0139(13)
O30_1 0.121(3) 0.106(2) 0.086(2) -0.0008(18) -0.0212(19) -0.039(2)
O31_1 0.111(2) 0.0296(14) 0.162(3) -0.0115(16) -0.031(2) -0.0126(15)
O32_1 0.0748(17) 0.0346(13) 0.113(2) -0.0031(13) -0.0311(16) -0.0172(13)
O33_1 0.0625(17) 0.0401(15) 0.109(2) -0.0132(15) -0.0132(15) -0.0047(13)
O34_1 0.0568(17) 0.0377(14) 0.097(2) -0.0133(14) -0.0125(15) 0.0023(13)
O35_1 0.104(2) 0.0404(14) 0.0838(19) -0.0103(13) -0.0270(16) -0.0352(14)
O36_1 0.0929(19) 0.0318(13) 0.098(2) -0.0057(14) -0.0416(16) -0.0210(14)
O37_1 0.087(2) 0.0653(18) 0.079(2) -0.0323(15) -0.0082(17) -0.0241(17)
O38_1 0.095(2) 0.0624(17) 0.0768(19) -0.0292(14) -0.0171(16) -0.0261(16)
O39_1 0.0680(15) 0.0436(13) 0.0610(15) -0.0112(11) -0.0128(12) -0.0151(12)
O40_1 0.113(2) 0.0620(18) 0.096(2) -0.0258(15) 0.0277(18) -0.0299(18)
O41_1 0.191(4) 0.135(3) 0.148(3) -0.057(3) 0.081(3) -0.083(3)
O42_1 0.096(3) 0.090(3) 0.247(5) -0.017(3) -0.026(3) -0.005(2)
O43_1 0.086(2) 0.0699(18) 0.0845(19) -0.0088(15) 0.0179(15) -0.0250(16)
O44_1 0.0793(18) 0.0521(15) 0.0843(18) 0.0143(13) -0.0217(15) -0.0246(14)
O45_1 0.099(2) 0.0534(17) 0.187(3) -0.041(2) -0.032(2) -0.0204(17)
O46_1 0.144(3) 0.111(2) 0.125(3) 0.067(2) -0.061(2) -0.074(2)
O47_1 0.0933(19) 0.0556(15) 0.0794(18) 0.0102(13) -0.0324(15) -0.0346(15)
O48_1 0.121(2) 0.0606(17) 0.0764(18) -0.0124(14) -0.0355(16) -0.0337(16)
O49_1 0.192(4) 0.107(3) 0.193(4) -0.020(3) -0.045(3) -0.091(3)
O50_1 0.217(4) 0.114(3) 0.125(3) -0.047(2) -0.068(3) -0.040(3)
O51_1 0.144(3) 0.0604(18) 0.087(2) -0.0254(15) -0.032(2) -0.0288(19)
O52_1 0.094(2) 0.0500(17) 0.090(2) -0.0018(15) -0.0263(16) -0.0175(15)
O53_1 0.092(2) 0.0530(17) 0.090(2) 0.0123(15) -0.0331(16) -0.0267(15)
O54_1 0.0774(19) 0.0665(17) 0.0673(18) -0.0260(14) 0.0006(15) -0.0272(16)
O55_1 0.0901(19) 0.0579(16) 0.0618(17) -0.0204(13) -0.0156(14) -0.0253(15)
O56_1 0.0892(19) 0.0556(17) 0.0663(18) 0.0120(14) -0.0130(15) -0.0290(15)
O57_1 0.101(2) 0.0556(17) 0.0759(19) 0.0002(14) -0.0044(17) -0.0344(17)
O58_1 0.0384(12) 0.0349(12) 0.1007(18) -0.0050(12) -0.0239(12) -0.0108(10)
O59_1 0.0417(14) 0.0491(15) 0.140(2) -0.0241(15) -0.0066(14) -0.0180(12)
O60_1 0.149(3) 0.110(3) 0.110(3) -0.022(2) -0.013(2) -0.070(2)
O61_1 0.0480(17) 0.076(2) 0.215(3) -0.043(2) -0.0199(19) -0.0154(15)
O62_1 0.0411(14) 0.0478(14) 0.134(2) -0.0270(15) -0.0093(14) -0.0128(12)
O63_1 0.0755(17) 0.0391(14) 0.096(2) 0.0023(14) -0.0311(16) -0.0122(13)
O64_1 0.138(3) 0.074(2) 0.126(3) 0.0034(19) -0.050(2) -0.012(2)
O65_1 0.123(3) 0.098(2) 0.189(3) -0.007(2) 0.000(2) -0.072(2)
O66_1 0.0662(16) 0.0466(15) 0.101(2) -0.0050(14) -0.0245(14) -0.0099(13)
O67_1 0.0805(18) 0.0819(19) 0.098(2) -0.0078(15) -0.0279(15) -0.0408(16)
O68_1 0.152(3) 0.074(2) 0.164(3) -0.048(2) 0.007(2) -0.045(2)
O69_1 0.122(3) 0.162(3) 0.139(3) -0.013(2) -0.061(2) -0.083(2)
O70_1 0.0713(17) 0.0630(17) 0.102(2) -0.0087(15) -0.0202(16) -0.0363(14)
O71_1 0.0777(18) 0.0590(17) 0.109(2) -0.0012(15) -0.0389(16) -0.0276(15)
O72_1 0.0865(19) 0.0513(16) 0.108(2) -0.0043(15) -0.0476(16) -0.0243(15)
O73_1 0.0523(17) 0.0694(19) 0.133(3) -0.0174(17) -0.0261(17) -0.0259(15)
O74_1 0.0543(17) 0.080(2) 0.124(2) -0.0155(18) -0.0213(16) -0.0318(15)
O75_1 0.0509(16) 0.0575(18) 0.131(3) -0.0155(17) -0.0192(16) -0.0056(14)
O76_1 0.0412(16) 0.0442(15) 0.124(2) -0.0068(15) -0.0110(16) -0.0037(13)
C1A_1 0.046(2) 0.063(3) 0.092(3) -0.008(2) -0.026(2) -0.024(2)
C2A_1 0.062(3) 0.114(4) 0.099(3) -0.030(3) -0.011(2) -0.054(3)
C3A_1 0.060(3) 0.177(5) 0.136(4) -0.067(4) 0.004(3) -0.062(3)
C4A_1 0.095(4) 0.217(6) 0.180(5) -0.091(5) -0.009(4) -0.096(4)
C5A_1 0.051(3) 0.190(6) 0.182(6) -0.082(5) 0.001(3) -0.063(3)
C6A_1 0.066(3) 0.226(7) 0.196(6) -0.119(5) 0.020(3) -0.082(4)
C7A_1 0.076(3) 0.169(5) 0.148(5) -0.084(4) 0.014(3) -0.063(4)
C8A_1 0.088(4) 0.220(7) 0.219(7) -0.098(5) -0.009(4) -0.089(5)
C9A_1 0.087(5) 0.562(17) 0.516(15) -0.401(14) 0.072(7) -0.170(8)
C10A_1 0.188(9) 1.20(4) 1.02(4) -0.91(4) 0.220(16) -0.366(18)
C11A_1 0.075(3) 0.221(7) 0.231(7) -0.090(6) -0.017(4) -0.076(4)
C12A_1 0.095(5) 0.339(11) 0.351(11) -0.201(9) 0.027(5) -0.124(6)
C13A_1 0.096(5) 0.372(12) 0.374(11) -0.223(10) 0.024(6) -0.137(7)
C14A_1 0.083(4) 0.205(6) 0.217(7) -0.081(5) -0.012(4) -0.092(4)
C15A_1 0.076(4) 0.263(8) 0.213(7) -0.124(6) 0.016(4) -0.090(5)
C16A_1 0.090(4) 0.207(6) 0.195(6) -0.074(5) -0.022(4) -0.090(4)
C17A_1 0.046(3) 0.111(4) 0.141(4) -0.020(3) -0.017(3) -0.041(3)
C18A_1 0.070(3) 0.168(5) 0.200(6) -0.076(4) -0.018(3) -0.060(3)
C19A_1 0.072(4) 0.218(7) 0.250(7) -0.113(6) 0.004(4) -0.081(4)
C20A_1 0.055(3) 0.063(3) 0.116(4) -0.003(3) -0.027(3) -0.025(2)
C21B_1 0.066(3) 0.043(2) 0.090(3) -0.020(2) -0.018(2) -0.020(2)
C22B_1 0.091(3) 0.047(2) 0.100(3) -0.014(2) -0.020(2) -0.044(2)
C23B_1 0.164(5) 0.046(3) 0.150(4) 0.021(3) -0.092(4) -0.054(3)
C24B_1 0.203(6) 0.062(3) 0.175(5) 0.005(3) -0.118(4) -0.066(3)
C25B_1 0.131(4) 0.045(2) 0.137(4) -0.002(3) -0.044(3) -0.046(3)
C26B_1 0.174(5) 0.073(3) 0.120(4) 0.004(3) -0.068(3) -0.079(3)
C27B_1 0.154(4) 0.062(3) 0.124(4) -0.006(3) -0.056(3) -0.064(3)
C28B_1 0.168(5) 0.061(3) 0.167(5) 0.000(3) -0.069(4) -0.073(3)
C29B_1 0.322(9) 0.061(3) 0.321(9) 0.038(5) -0.226(8) -0.091(5)
C30B_1 0.382(11) 0.082(4) 0.382(11) 0.043(5) -0.292(10) -0.120(6)
C31B_1 0.180(5) 0.054(3) 0.188(5) -0.007(3) -0.089(4) -0.054(3)
C32B_1 0.493(14) 0.085(4) 0.371(11) 0.074(6) -0.326(11) -0.157(7)
C33B_1 0.443(13) 0.083(4) 0.392(11) 0.056(5) -0.316(11) -0.139(6)
C34B_1 0.176(5) 0.057(3) 0.145(4) 0.001(3) -0.072(4) -0.064(3)
C35B_1 0.226(6) 0.057(3) 0.225(6) 0.024(3) -0.148(5) -0.076(4)
C36B_1 0.209(6) 0.063(3) 0.166(5) 0.016(3) -0.112(4) -0.074(4)
C37B_1 0.117(4) 0.048(2) 0.115(4) -0.002(2) -0.038(3) -0.049(3)
C38B_1 0.214(6) 0.059(3) 0.141(4) 0.016(3) -0.096(4) -0.080(3)
C39B_1 0.264(7) 0.071(3) 0.160(5) 0.023(3) -0.117(5) -0.097(4)
C40B_1 0.081(3) 0.044(2) 0.098(3) -0.019(2) -0.033(3) -0.024(2)
C41C_1 0.056(3) 0.056(3) 0.069(3) -0.008(2) -0.007(2) -0.027(2)
C42C_1 0.078(3) 0.071(3) 0.070(3) 0.000(2) 0.000(2) -0.041(2)
C43C_1 0.091(3) 0.075(3) 0.110(4) 0.014(3) 0.030(3) -0.026(3)
C44C_1 0.106(4) 0.097(4) 0.117(4) 0.010(3) 0.027(3) -0.033(3)
C45C_1 0.105(4) 0.097(4) 0.090(4) 0.014(3) -0.005(3) -0.041(3)
C46C_1 0.102(4) 0.098(4) 0.123(4) 0.032(3) 0.013(3) -0.008(3)
C47C_1 0.087(3) 0.085(3) 0.107(4) 0.032(3) 0.006(3) -0.018(3)
C48C_1 0.125(4) 0.099(4) 0.108(4) 0.011(3) 0.017(3) -0.054(4)
C49C_1 0.148(6) 0.147(6) 0.202(7) 0.066(5) 0.071(5) -0.017(5)
C50C_1 0.129(5) 0.149(6) 0.178(6) 0.088(5) 0.038(4) -0.023(4)
C51C_1 0.133(5) 0.093(4) 0.106(4) 0.019(3) 0.016(4) -0.045(4)
C52C_1 0.101(5) 0.211(8) 0.285(9) 0.132(7) 0.044(5) -0.027(5)
C53C_1 0.128(5) 0.171(7) 0.249(8) 0.102(6) 0.068(5) -0.018(5)
C54C_1 0.112(4) 0.097(4) 0.091(4) 0.012(3) 0.010(3) -0.050(3)
C55C_1 0.119(4) 0.079(3) 0.145(5) 0.035(3) 0.030(4) -0.028(3)
C56C_1 0.103(4) 0.078(3) 0.120(4) 0.018(3) 0.021(3) -0.027(3)
C57C_1 0.105(3) 0.067(3) 0.076(3) 0.003(2) -0.015(3) -0.041(3)
C58C_1 0.094(4) 0.085(4) 0.147(5) 0.025(3) 0.012(3) -0.020(3)
C59C_1 0.107(4) 0.090(4) 0.146(5) 0.043(3) 0.013(4) -0.026(3)
C60C_1 0.102(4) 0.072(3) 0.063(3) 0.001(3) -0.015(3) -0.055(3)
C61D_1 0.079(3) 0.061(3) 0.075(3) -0.003(3) -0.016(2) -0.017(3)
C62D_1 0.096(3) 0.061(3) 0.085(3) 0.000(2) -0.033(3) -0.018(2)
C63D_1 0.186(5) 0.061(3) 0.147(5) 0.021(3) -0.097(4) -0.039(3)
C64D_1 0.222(6) 0.076(4) 0.142(5) 0.033(3) -0.115(5) -0.053(4)
C65D_1 0.144(5) 0.091(4) 0.113(4) 0.012(3) -0.069(4) -0.043(3)
C66D_1 0.220(7) 0.107(4) 0.178(6) 0.036(4) -0.126(5) -0.084(5)
C67D_1 0.191(6) 0.101(4) 0.144(5) 0.023(3) -0.102(4) -0.073(4)
C68D_1 0.186(6) 0.100(4) 0.122(5) 0.011(3) -0.083(4) -0.052(4)
C69D_1 0.471(14) 0.151(6) 0.237(8) 0.104(6) -0.285(9) -0.173(8)
C70D_1 0.443(13) 0.171(7) 0.242(8) 0.092(6) -0.268(9) -0.181(8)
C71D_1 0.144(5) 0.097(4) 0.127(5) 0.021(3) -0.076(4) -0.042(4)
C72D_1 0.461(14) 0.200(8) 0.304(10) 0.135(7) -0.310(11) -0.212(9)
C73D_1 0.453(14) 0.202(8) 0.274(9) 0.111(7) -0.281(10) -0.212(9)
C74D_1 0.149(5) 0.099(4) 0.113(4) 0.020(3) -0.073(4) -0.051(4)
C75D_1 0.239(7) 0.097(4) 0.155(5) 0.027(4) -0.134(5) -0.081(4)
C76D_1 0.199(6) 0.072(3) 0.149(5) 0.006(3) -0.115(4) -0.048(4)
C77D_1 0.098(3) 0.069(3) 0.115(4) -0.005(3) -0.055(3) -0.028(3)
C78D_1 0.196(6) 0.097(4) 0.155(5) 0.037(4) -0.110(4) -0.089(4)
C79D_1 0.222(6) 0.108(4) 0.138(5) 0.032(4) -0.115(5) -0.083(4)
C80D_1 0.065(3) 0.058(3) 0.104(4) -0.012(3) -0.040(2) -0.019(2)
C81E_1 0.055(3) 0.036(2) 0.139(5) -0.010(3) -0.034(3) -0.003(2)
C82E_1 0.060(3) 0.051(3) 0.134(4) -0.011(3) -0.025(3) 0.005(2)
C83E_1 0.076(3) 0.066(3) 0.154(5) 0.000(3) 0.010(3) 0.006(3)
C84E_1 0.078(3) 0.082(4) 0.171(5) 0.005(4) 0.025(3) 0.021(3)
C85E_1 0.076(3) 0.056(3) 0.180(5) 0.010(3) -0.015(3) 0.009(3)
C86E_1 0.074(3) 0.064(3) 0.219(6) 0.015(4) 0.024(4) 0.010(3)
C87E_1 0.063(3) 0.063(3) 0.192(6) 0.011(3) -0.001(3) 0.011(3)
C88E_1 0.067(3) 0.069(3) 0.204(6) 0.007(4) -0.008(4) 0.022(3)
C89E_1 0.107(5) 0.107(5) 0.407(13) 0.062(6) 0.068(6) 0.048(4)
C90E_1 0.148(6) 0.107(5) 0.352(11) 0.083(6) 0.072(7) 0.076(5)
C91E_1 0.076(3) 0.067(3) 0.194(6) 0.004(3) -0.015(4) 0.026(3)
C92E_1 0.073(4) 0.080(4) 0.573(17) 0.050(7) 0.021(7) 0.033(4)
C93E_1 0.099(5) 0.070(4) 0.426(12) 0.039(6) 0.037(6) 0.033(4)
C94E_1 0.082(3) 0.069(3) 0.150(5) -0.002(3) -0.004(3) 0.010(3)
C95E_1 0.091(4) 0.078(3) 0.170(5) -0.003(3) 0.000(4) 0.020(3)
C96E_1 0.078(3) 0.063(3) 0.128(4) 0.005(3) -0.006(3) 0.013(2)
C97E_1 0.060(3) 0.046(2) 0.119(4) -0.011(2) -0.013(3) -0.002(2)
C98E_1 0.069(3) 0.073(3) 0.178(5) 0.001(3) 0.012(3) 0.007(3)
C99E_1 0.068(3) 0.064(3) 0.220(6) 0.007(4) 0.009(4) 0.012(3)
C100_1 0.067(3) 0.040(2) 0.106(4) -0.028(3) -0.022(3) -0.007(2)
C101_1 0.108(4) 0.048(2) 0.055(3) -0.014(2) -0.014(3) -0.027(3)
C102_1 0.098(3) 0.063(3) 0.061(3) -0.017(2) -0.011(2) -0.031(2)
C103_1 0.105(4) 0.116(4) 0.088(3) -0.051(3) 0.010(3) -0.058(3)
C104_1 0.135(4) 0.128(4) 0.099(4) -0.055(3) 0.003(3) -0.070(4)
C105_1 0.117(4) 0.094(3) 0.088(3) -0.045(3) -0.008(3) -0.033(3)
C106_1 0.108(4) 0.130(4) 0.099(4) -0.065(3) -0.001(3) -0.034(3)
C107_1 0.094(4) 0.110(4) 0.094(3) -0.056(3) -0.004(3) -0.032(3)
C108_1 0.145(5) 0.149(5) 0.075(3) -0.051(3) 0.001(3) -0.066(4)
C109_1 0.240(9) 0.63(2) 0.279(10) -0.365(13) 0.136(8) -0.273(12)
C110_1 0.220(9) 0.564(18) 0.329(11) -0.378(13) 0.135(8) -0.217(11)
C111_1 0.141(5) 0.118(4) 0.133(5) -0.080(4) -0.006(4) -0.045(4)
C112_1 0.165(7) 0.524(16) 0.264(9) -0.337(11) 0.060(6) -0.125(9)
C113_1 0.171(7) 0.603(19) 0.271(10) -0.348(12) 0.070(7) -0.162(10)
C114_1 0.128(4) 0.112(4) 0.092(4) -0.057(3) 0.004(3) -0.044(4)
C115_1 0.123(4) 0.179(6) 0.114(4) -0.089(4) 0.018(3) -0.070(4)
C116_1 0.128(4) 0.154(5) 0.108(4) -0.082(4) 0.024(3) -0.080(4)
C117_1 0.103(4) 0.073(3) 0.087(3) -0.033(3) -0.013(3) -0.028(3)
C118_1 0.093(4) 0.150(5) 0.114(4) -0.083(4) -0.001(3) -0.039(3)
C119_1 0.116(4) 0.175(6) 0.136(5) -0.098(4) -0.002(4) -0.053(4)
C120_1 0.098(4) 0.044(2) 0.066(3) -0.026(2) -0.023(3) -0.013(3)
N1_1 0.0498(19) 0.0521(19) 0.099(3) -0.0173(18) 0.0018(18) -0.0205(16)
C121_1 0.067(3) 0.055(3) 0.138(4) -0.033(3) -0.020(3) -0.007(2)
C122_1 0.081(3) 0.078(3) 0.186(6) -0.043(4) -0.007(4) 0.003(3)
C123_1 0.093(4) 0.098(4) 0.204(7) -0.076(4) 0.019(4) -0.015(3)
C124_1 0.116(4) 0.112(4) 0.146(5) -0.076(4) 0.029(4) -0.031(4)
C125_1 0.091(3) 0.089(3) 0.090(3) -0.033(3) 0.005(3) -0.039(3)
N2_1 0.0592(19) 0.0392(17) 0.100(2) 0.0076(17) -0.0299(18) -0.0230(15)
C126_1 0.079(3) 0.080(3) 0.090(3) 0.007(3) -0.029(3) -0.029(2)
C127_1 0.113(4) 0.096(4) 0.104(4) 0.012(3) -0.053(3) -0.030(3)
C128_1 0.081(3) 0.066(3) 0.172(5) 0.013(3) -0.050(4) -0.020(3)
C129_1 0.092(3) 0.057(3) 0.138(4) -0.004(3) -0.038(3) -0.010(3)
C130_1 0.070(3) 0.046(2) 0.111(3) -0.005(2) -0.026(2) -0.015(2)
N3_1 0.073(2) 0.064(2) 0.077(2) -0.0145(17) -0.0106(18) -0.0372(18)
C131_1 0.101(3) 0.065(3) 0.080(3) -0.020(2) -0.015(3) -0.035(3)
C132_1 0.142(5) 0.094(4) 0.097(4) -0.040(3) -0.025(3) -0.040(3)
C133_1 0.181(6) 0.132(5) 0.098(4) -0.044(4) -0.029(4) -0.073(5)
C134_1 0.170(6) 0.145(5) 0.110(4) -0.012(4) -0.083(4) -0.048(4)
C135_1 0.093(3) 0.097(3) 0.094(3) -0.025(3) -0.037(3) -0.027(3)
N4_1 0.085(3) 0.061(2) 0.101(3) -0.027(2) 0.008(2) -0.030(2)
C136_1 0.108(4) 0.095(4) 0.122(4) -0.034(3) 0.021(3) -0.053(3)
C137_1 0.155(6) 0.160(6) 0.148(5) -0.022(4) 0.030(5) -0.097(5)
C138_1 0.151(6) 0.163(7) 0.218(8) -0.054(6) 0.057(6) -0.104(6)
C139_1 0.096(4) 0.150(6) 0.251(8) -0.068(5) 0.010(5) -0.074(4)
C140_1 0.091(4) 0.089(4) 0.168(5) -0.038(3) -0.005(3) -0.046(3)
N5_1 0.088(2) 0.0476(18) 0.071(2) -0.0079(16) -0.0282(19) -0.0147(18)
C141_1 0.092(3) 0.074(3) 0.105(4) -0.008(3) -0.038(3) -0.014(3)
C142_1 0.135(5) 0.139(5) 0.104(4) 0.023(4) -0.055(4) -0.025(4)
C143_1 0.174(7) 0.204(7) 0.106(5) 0.035(4) -0.039(5) -0.078(6)
C144_1 0.179(6) 0.229(7) 0.110(5) 0.059(5) -0.050(4) -0.131(6)
C145_1 0.140(5) 0.115(4) 0.090(4) 0.014(3) -0.019(3) -0.073(4)
N6_1 0.084(2) 0.050(2) 0.108(3) -0.0240(19) -0.037(2) -0.0166(18)
C146_1 0.105(4) 0.089(3) 0.131(4) -0.025(3) -0.054(3) -0.040(3)
C147_1 0.123(5) 0.141(5) 0.206(7) -0.042(5) -0.073(5) -0.054(4)
C148_1 0.132(5) 0.127(5) 0.232(8) -0.034(5) -0.106(6) -0.030(4)
C149_1 0.180(6) 0.130(5) 0.155(5) -0.028(4) -0.108(5) -0.035(5)
C150_1 0.113(4) 0.091(4) 0.117(4) -0.028(3) -0.057(3) -0.017(3)
N7_1 0.135(4) 0.060(3) 0.135(3) -0.028(2) -0.008(3) -0.027(2)
C151_1 0.197(7) 0.076(4) 0.180(6) -0.035(4) -0.023(5) -0.032(4)
C152_1 0.281(12) 0.069(5) 0.472(16) -0.059(7) -0.029(11) -0.047(6)
C153_1 0.270(11) 0.055(4) 0.403(13) -0.072(6) -0.040(10) 0.003(5)
C154_1 0.278(11) 0.050(4) 0.564(19) -0.076(7) -0.088(11) 0.000(6)
C155_1 0.163(6) 0.079(4) 0.267(8) -0.043(5) -0.015(6) -0.020(4)
N8_1 0.081(2) 0.069(2) 0.107(3) -0.001(2) -0.020(2) -0.037(2)
C156_1 0.117(4) 0.097(4) 0.149(5) 0.003(3) -0.031(4) -0.061(3)
C157_1 0.138(5) 0.149(6) 0.206(7) 0.016(5) -0.060(5) -0.084(5)
C158_1 0.184(7) 0.183(7) 0.164(6) 0.011(5) -0.048(5) -0.140(6)
C159_1 0.163(6) 0.115(5) 0.190(6) -0.028(4) -0.028(5) -0.090(5)
C160_1 0.127(4) 0.088(4) 0.121(4) -0.021(3) -0.010(3) -0.058(3)
N9_1 0.086(3) 0.080(2) 0.085(2) -0.009(2) -0.022(2) -0.028(2)
C161_1 0.090(3) 0.087(3) 0.112(4) -0.020(3) -0.024(3) -0.021(3)
C162_1 0.084(4) 0.131(5) 0.161(5) -0.022(4) -0.033(4) -0.011(4)
C163_1 0.093(4) 0.166(6) 0.160(5) -0.008(5) -0.048(4) -0.030(4)
C164_1 0.097(4) 0.152(6) 0.184(6) 0.003(5) -0.037(4) -0.065(4)
C165_1 0.120(4) 0.113(4) 0.110(4) 0.004(3) -0.043(3) -0.055(4)
N10_1 0.078(3) 0.090(3) 0.124(3) -0.015(2) -0.015(2) -0.032(2)
C166_1 0.122(5) 0.144(5) 0.175(6) -0.022(5) -0.013(4) -0.070(4)
C167_1 0.191(8) 0.232(9) 0.188(8) -0.050(7) 0.088(6) -0.103(7)
C168_1 0.232(9) 0.282(12) 0.189(8) -0.090(8) 0.109(7) -0.130(9)
C169_1 0.246(10) 0.327(13) 0.179(8) -0.138(8) 0.127(7) -0.146(9)
C170_1 0.138(5) 0.119(5) 0.191(7) -0.026(5) -0.019(5) -0.042(4)
N11_1 0.060(2) 0.0394(18) 0.133(3) -0.003(2) -0.038(2) -0.0152(16)
C171_1 0.086(3) 0.048(2) 0.131(4) 0.003(2) -0.033(3) -0.029(2)
C172_1 0.129(4) 0.044(3) 0.199(6) 0.007(3) -0.049(4) -0.042(3)
C173_1 0.115(4) 0.074(3) 0.186(6) 0.031(4) -0.040(4) -0.057(3)
C174_1 0.126(4) 0.080(4) 0.158(5) 0.015(3) -0.027(4) -0.054(3)
C175_1 0.101(4) 0.088(3) 0.130(4) 0.022(3) -0.040(3) -0.057(3)
N12_1 0.067(2) 0.0476(19) 0.137(3) -0.014(2) -0.040(2) -0.0167(17)
C176_1 0.100(4) 0.073(3) 0.130(4) -0.030(3) -0.026(3) -0.021(3)
C177_1 0.181(6) 0.092(4) 0.193(6) -0.075(4) -0.046(5) -0.034(4)
C178_1 0.189(7) 0.081(4) 0.253(8) -0.081(5) -0.080(6) -0.024(4)
C179_1 0.153(5) 0.087(4) 0.234(7) -0.056(4) -0.056(5) -0.050(4)
C180_1 0.100(4) 0.065(3) 0.170(5) -0.021(3) -0.055(3) -0.034(3)

loop_
_geom_bond_atom_site_label_1
_geom_bond_atom_site_label_2
_geom_bond_distance
_geom_bond_site_symmetry_2
_geom_bond_publ_flag
Fe11_1 O1_1 1.9226(19) . ?
Fe11_1 O9_1 1.983(2) . ?
Fe11_1 O10_1 1.983(2) . ?
Fe11_1 O17_1 2.013(2) . ?
Fe11_1 O18_1 2.025(2) . ?
Fe11_1 N1_1 2.229(3) . ?
Fe11_1 Fe13_1 3.3171(7) . ?
Fe11_1 Fe12_1 3.3211(7) . ?
Fe12_1 O1_1 1.9200(19) . ?
Fe12_1 O13_1 1.978(2) . ?
Fe12_1 O2_1 1.983(2) . ?
Fe12_1 O19_1 2.025(2) . ?
Fe12_1 O14_1 2.026(2) . ?
Fe12_1 N2_1 2.1956 . ?
Fe12_1 Fe13_1 3.3262(7) . ?
Fe13_1 O1_1 1.911(2) . ?
Fe13_1 O6_1 1.972(2) . ?
Fe13_1 O5_1 1.978(2) . ?
Fe13_1 O15_1 2.012(2) . ?
Fe13_1 O16_1 2.019(2) . ?
Fe13_1 N3_1 2.1765 . ?
Fe21_1 O20_1 1.908(2) . ?
Fe21_1 O21_1 1.974(2) . ?
Fe21_1 O32_1 1.984(2) . ?
Fe21_1 O33_1 2.009(2) . ?
Fe21_1 O38_1 2.019(3) . ?
Fe21_1 N4_1 2.1917 . ?
Fe21_1 Fe22_1 3.3163(8) . ?
Fe21_1 Fe23_1 3.3204(8) . ?
Fe22_1 O20_1 1.926(2) . ?
Fe22_1 O25_1 1.976(2) . ?
Fe22_1 O24_1 1.986(2) . ?
Fe22_1 O34_1 2.020(3) . ?
Fe22_1 O35_1 2.040(2) . ?
Fe22_1 N5_1 2.1735 . ?
Fe22_1 Fe23_1 3.3171(7) . ?
Fe23_1 O20_1 1.914(2) . ?
Fe23_1 O28_1 1.973(2) . ?
Fe23_1 O29_1 1.988(2) . ?
Fe23_1 O36_1 2.016(2) . ?
Fe23_1 O37_1 2.029(3) . ?
Fe23_1 N6_1 2.1930 . ?
Fe31_1 O39_1 1.914(2) . ?
Fe31_1 O51_1 1.965(3) . ?
Fe31_1 O40_1 1.978(3) . ?
Fe31_1 O57_1 2.008(3) . ?
Fe31_1 O52_1 2.017(3) . ?
Fe31_1 N7_1 2.1846 . ?
Fe31_1 Fe33_1 3.3190(8) . ?
Fe31_1 Fe32_1 3.3204(8) . ?
Fe32_1 O39_1 1.913(2) . ?
Fe32_1 O44_1 1.975(2) . ?
Fe32_1 O43_1 1.980(3) . ?
Fe32_1 O54_1 2.005(3) . ?
Fe32_1 O53_1 2.015(2) . ?
Fe32_1 N8_1 2.1911 . ?
Fe32_1 Fe33_1 3.3184(8) . ?
Fe33_1 O39_1 1.923(2) . ?
Fe33_1 O48_1 1.965(2) . ?
Fe33_1 O47_1 1.975(2) . ?
Fe33_1 O56_1 2.013(2) . ?
Fe33_1 O55_1 2.024(2) . ?
Fe33_1 N9_1 2.1990 . ?
Fe41_1 O58_1 1.912(2) . ?
Fe41_1 O67_1 1.964(2) . ?
Fe41_1 O66_1 1.976(2) . ?
Fe41_1 O74_1 2.020(3) . ?
Fe41_1 O75_1 2.027(3) . ?
Fe41_1 N10_1 2.2118 . ?
Fe41_1 Fe42_1 3.3173(8) . ?
Fe41_1 Fe43_1 3.3217(8) . ?
Fe42_1 O58_1 1.914(2) . ?
Fe42_1 O70_1 1.974(3) . ?
Fe42_1 O59_1 1.979(2) . ?
Fe42_1 O76_1 2.010(3) . ?
Fe42_1 O71_1 2.018(3) . ?
Fe42_1 N11_1 2.1913 . ?
Fe42_1 Fe43_1 3.3163(7) . ?
Fe43_1 O58_1 1.922(2) . ?
Fe43_1 O63_1 1.977(2) . ?
Fe43_1 O62_1 1.978(2) . ?
Fe43_1 O72_1 2.011(3) . ?
Fe43_1 O73_1 2.025(3) . ?
Fe43_1 N12_1 2.1834 . ?
S112_1 O11_1 1.431(3) . ?
S112_1 O12_1 1.456(3) . ?
S112_1 O10_1 1.494(2) . ?
S112_1 O13_1 1.494(2) . ?
S113_1 O8_1 1.441(3) . ?
S113_1 O7_1 1.451(3) . ?
S113_1 O9_1 1.473(2) . ?
S113_1 O6_1 1.497(2) . ?
S123_1 O3_1 1.427(3) . ?
S123_1 O4_1 1.461(3) . ?
S123_1 O2_1 1.482(2) . ?
S123_1 O5_1 1.498(2) . ?
S212_1 O22_1 1.419(3) . ?
S212_1 O23_1 1.456(3) . ?
S212_1 O21_1 1.471(2) . ?
S212_1 O24_1 1.485(2) . ?
S213_1 O30_1 1.439(3) . ?
S213_1 O31_1 1.464(2) . ?
S213_1 O29_1 1.488(2) . ?
S213_1 O32_1 1.489(2) . ?
S223_1 O26_1 1.431(3) . ?
S223_1 O27_1 1.433(3) . ?
S223_1 O28_1 1.482(2) . ?
S223_1 O25_1 1.489(2) . ?
S312_1 O41_1 1.423(4) . ?
S312_1 O42_1 1.438(4) . ?
S312_1 O40_1 1.481(3) . ?
S312_1 O43_1 1.491(3) . ?
S313_1 O50_1 1.436(3) . ?
S313_1 O49_1 1.462(4) . ?
S313_1 O51_1 1.493(3) . ?
S313_1 O48_1 1.495(3) . ?
S323_1 O46_1 1.426(3) . ?
S323_1 O45_1 1.454(3) . ?
S323_1 O47_1 1.499(2) . ?
S323_1 O44_1 1.508(2) . ?
S412_1 O69_1 1.432(3) . ?
S412_1 O68_1 1.446(3) . ?
S412_1 O67_1 1.497(3) . ?
S412_1 O70_1 1.499(3) . ?
S413_1 O64_1 1.446(3) . ?
S413_1 O65_1 1.454(3) . ?
S413_1 O63_1 1.480(3) . ?
S413_1 O66_1 1.507(2) . ?
S423_1 O60_1 1.430(3) . ?
S423_1 O61_1 1.469(3) . ?
S423_1 O62_1 1.487(2) . ?
S423_1 O59_1 1.494(2) . ?
O14_1 C21B_1 1.249(4) . ?
O15_1 C21B_1 1.252(4) . ?
O16_1 C1A_1 1.233(4) . ?
O17_1 C1A_1 1.265(4) . ?
O18_1 C41C_1 1.261(4) . ?
O19_1 C41C_1 1.257(4) . ?
O33_1 C100_1 1.260(5) . ?
O34_1 C100_1 1.242(5) . ?
O35_1 C40B_1 1.243(4) . ?
O36_1 C40B_1 1.234(4) . ?
O37_1 C120_1 1.255(5) . ?
O38_1 C120_1 1.248(5) . ?
O52_1 C61D_1 1.252(5) . ?
O53_1 C61D_1 1.264(4) . ?
O54_1 C101_1 1.262(5) . ?
O55_1 C101_1 1.252(5) . ?
O56_1 C60C_1 1.246(5) . ?
O57_1 C60C_1 1.269(5) . ?
O71_1 C80D_1 1.246(4) . ?
O72_1 C80D_1 1.268(4) . ?
O73_1 C20A_1 1.249(5) . ?
O74_1 C20A_1 1.256(5) . ?
O75_1 C81E_1 1.271(5) . ?
O76_1 C81E_1 1.212(5) . ?
C1A_1 C2A_1 1.503(5) . ?
C2A_1 C3A_1 1.372(4) . ?
C2A_1 C7A_1 1.393(4) . ?
C3A_1 C4A_1 1.3900 . ?
C3A_1 H12A_1 0.9300 . ?
C4A_1 C5A_1 1.3900 . ?
C4A_1 H13A_1 0.9300 . ?
C5A_1 C6A_1 1.3900 . ?
C5A_1 C8A_1 1.5030 . ?
C6A_1 C7A_1 1.3900 . ?
C6A_1 H15A_1 0.9300 . ?
C7A_1 H16A_1 0.9300 . ?
C8A_1 C9A_1 1.3900 . ?
C8A_1 C13A_1 1.3900 . ?
C9A_1 C10A_1 1.3900 . ?
C9A_1 H18A_1 0.9300 . ?
C10A_1 C11A_1 1.3900 . ?
C10A_1 H19A_1 0.9300 . ?
C11A_1 C12A_1 1.3900 . ?
C11A_1 C14A_1 1.5477 . ?
C12A_1 C13A_1 1.3900 . ?
C12A_1 H21A_1 0.9300 . ?
C13A_1 H22A_1 0.9300 . ?
C14A_1 C15A_1 1.3900 . ?
C14A_1 C19A_1 1.3900 . ?
C15A_1 C16A_1 1.3900 . ?
C15A_1 H24A_1 0.9300 . ?
C16A_1 C17A_1 1.3900 . ?
C16A_1 H25A_1 0.9300 . ?
C17A_1 C18A_1 1.3900 . ?
C17A_1 C20A_1 1.464(4) . ?
C18A_1 C19A_1 1.3899 . ?
C18A_1 H27A_1 0.9300 . ?
C19A_1 H28A_1 0.9300 . ?
C21B_1 C22B_1 1.508(5) . ?
C22B_1 C23B_1 1.377(4) . ?
C22B_1 C27B_1 1.390(4) . ?
C23B_1 C24B_1 1.3900 . ?
C23B_1 H12B_1 0.9300 . ?
C24B_1 C25B_1 1.3900 . ?
C24B_1 H13B_1 0.9300 . ?
C25B_1 C26B_1 1.3900 . ?
C25B_1 C28B_1 1.5181 . ?
C26B_1 C27B_1 1.3900 . ?
C26B_1 H15B_1 0.9300 . ?
C27B_1 H16B_1 0.9300 . ?
C28B_1 C29B_1 1.3900 . ?
C28B_1 C33B_1 1.3901 . ?
C29B_1 C30B_1 1.3901 . ?
C29B_1 H18B_1 0.9300 . ?
C30B_1 C31B_1 1.3899 . ?
C30B_1 H19B_1 0.9300 . ?
C31B_1 C32B_1 1.3900 . ?
C31B_1 C34B_1 1.5113 . ?
C32B_1 C33B_1 1.3900 . ?
C32B_1 H21B_1 0.9300 . ?
C33B_1 H22B_1 0.9300 . ?
C34B_1 C35B_1 1.3900 . ?
C34B_1 C39B_1 1.3900 . ?
C35B_1 C36B_1 1.3900 . ?
C35B_1 H24B_1 0.9300 . ?
C36B_1 C37B_1 1.3901 . ?
C36B_1 H25B_1 0.9300 . ?
C37B_1 C38B_1 1.3900 . ?
C37B_1 C40B_1 1.498(4) . ?
C38B_1 C39B_1 1.3901 . ?
C38B_1 H27B_1 0.9300 . ?
C39B_1 H28B_1 0.9300 . ?
C41C_1 C42C_1 1.480(5) . ?
C42C_1 C43C_1 1.378(4) . ?
C42C_1 C47C_1 1.394(4) . ?
C43C_1 C44C_1 1.3900 . ?
C43C_1 H12C_1 0.9300 . ?
C44C_1 C45C_1 1.3900 . ?
C44C_1 H13C_1 0.9300 . ?
C45C_1 C46C_1 1.3900 . ?
C45C_1 C48C_1 1.5159 . ?
C46C_1 C47C_1 1.3900 . ?
C46C_1 H15C_1 0.9299 . ?
C47C_1 H16C_1 0.9300 . ?
C48C_1 C49C_1 1.3900 . ?
C48C_1 C53C_1 1.3900 . ?
C49C_1 C50C_1 1.3900 . ?
C49C_1 H18C_1 0.9300 . ?
C50C_1 C51C_1 1.3900 . ?
C50C_1 H19C_1 0.9300 . ?
C51C_1 C52C_1 1.3900 . ?
C51C_1 C54C_1 1.5181 . ?
C52C_1 C53C_1 1.3900 . ?
C52C_1 H21C_1 0.9300 . ?
C53C_1 H22C_1 0.9300 . ?
C54C_1 C55C_1 1.3900 . ?
C54C_1 C59C_1 1.3901 . ?
C55C_1 C56C_1 1.3899 . ?
C55C_1 H24C_1 0.9300 . ?
C56C_1 C57C_1 1.3900 . ?
C56C_1 H25C_1 0.9300 . ?
C57C_1 C58C_1 1.3899 . ?
C57C_1 C60C_1 1.501(4) . ?
C58C_1 C59C_1 1.3900 . ?
C58C_1 H27C_1 0.9300 . ?
C59C_1 H28C_1 0.9300 . ?
C61D_1 C62D_1 1.503(5) . ?
C62D_1 C67D_1 1.387(5) . ?
C62D_1 C63D_1 1.388(4) . ?
C63D_1 C64D_1 1.3900 . ?
C63D_1 H12D_1 0.9300 . ?
C64D_1 C65D_1 1.3899 . ?
C64D_1 H13D_1 0.9300 . ?
C65D_1 C66D_1 1.3900 . ?
C65D_1 C68D_1 1.5303 . ?
C66D_1 C67D_1 1.3900 . ?
C66D_1 H15D_1 0.9300 . ?
C67D_1 H16D_1 0.9300 . ?
C68D_1 C73D_1 1.3900 . ?
C68D_1 C69D_1 1.3900 . ?
C69D_1 C70D_1 1.3900 . ?
C69D_1 H18D_1 0.9300 . ?
C70D_1 C71D_1 1.3899 . ?
C70D_1 H19D_1 0.9300 . ?
C71D_1 C72D_1 1.3900 . ?
C71D_1 C74D_1 1.5022 . ?
C72D_1 C73D_1 1.3900 . ?
C72D_1 H21D_1 0.9300 . ?
C73D_1 H22D_1 0.9299 . ?
C74D_1 C75D_1 1.3900 . ?
C74D_1 C79D_1 1.3900 . ?
C75D_1 C76D_1 1.3900 . ?
C75D_1 H24D_1 0.9300 . ?
C76D_1 C77D_1 1.3900 . ?
C76D_1 H25D_1 0.9300 . ?
C77D_1 C78D_1 1.3900 . ?
C77D_1 C80D_1 1.493(4) . ?
C78D_1 C79D_1 1.3900 . ?
C78D_1 H27D_1 0.9300 . ?
C79D_1 H28D_1 0.9300 . ?
C81E_1 C82E_1 1.528(5) . ?
C82E_1 C87E_1 1.375(5) . ?
C82E_1 C83E_1 1.383(5) . ?
C83E_1 C84E_1 1.3900 . ?
C83E_1 H12E_1 0.9300 . ?
C84E_1 C85E_1 1.3900 . ?
C84E_1 H13E_1 0.9300 . ?
C85E_1 C86E_1 1.3900 . ?
C85E_1 C88E_1 1.5181 . ?
C86E_1 C87E_1 1.3900 . ?
C86E_1 H15E_1 0.9300 . ?
C87E_1 H16E_1 0.9300 . ?
C88E_1 C89E_1 1.3900 . ?
C88E_1 C93E_1 1.3900 . ?
C89E_1 C90E_1 1.3901 . ?
C89E_1 H18E_1 0.9300 . ?
C90E_1 C91E_1 1.3900 . ?
C90E_1 H19E_1 0.9300 . ?
C91E_1 C92E_1 1.3901 . ?
C91E_1 C94E_1 1.5224 . ?
C92E_1 C93E_1 1.3900 . ?
C92E_1 H21E_1 0.9300 . ?
C93E_1 H22E_1 0.9300 . ?
C94E_1 C95E_1 1.3900 . ?
C94E_1 C99E_1 1.3900 . ?
C95E_1 C96E_1 1.3900 . ?
C95E_1 H24E_1 0.9300 . ?
C96E_1 C97E_1 1.3900 . ?
C96E_1 H25E_1 0.9300 . ?
C97E_1 C98E_1 1.3900 . ?
C97E_1 C100_1 1.508(4) . ?
C98E_1 C99E_1 1.3900 . ?
C98E_1 H27E_1 0.9300 . ?
C99E_1 H28E_1 0.9300 . ?
C101_1 C102_1 1.520(5) . ?
C102_1 C103_1 1.371(4) . ?
C102_1 C107_1 1.399(4) . ?
C103_1 C104_1 1.3900 . ?
C103_1 H12F_1 0.9300 . ?
C104_1 C105_1 1.3900 . ?
C104_1 H13F_1 0.9300 . ?
C105_1 C106_1 1.3900 . ?
C105_1 C108_1 1.5281 . ?
C106_1 C107_1 1.3900 . ?
C106_1 H15F_1 0.9300 . ?
C107_1 H16F_1 0.9300 . ?
C108_1 C109_1 1.3900 . ?
C108_1 C113_1 1.3900 . ?
C109_1 C110_1 1.3900 . ?
C109_1 H18F_1 0.9300 . ?
C110_1 C111_1 1.3900 . ?
C110_1 H19F_1 0.9300 . ?
C111_1 C112_1 1.3900 . ?
C111_1 C114_1 1.5197 . ?
C112_1 C113_1 1.3900 . ?
C112_1 H21F_1 0.9300 . ?
C113_1 H22F_1 0.9300 . ?
C114_1 C115_1 1.3900 . ?
C114_1 C119_1 1.3900 . ?
C115_1 C116_1 1.3900 . ?
C115_1 H24F_1 0.9300 . ?
C116_1 C117_1 1.3900 . ?
C116_1 H25F_1 0.9300 . ?
C117_1 C118_1 1.3900 . ?
C117_1 C120_1 1.483(4) . ?
C118_1 C119_1 1.3900 . ?
C118_1 H27F_1 0.9300 . ?
C119_1 H28F_1 0.9300 . ?
N1_1 C125_1 1.373(3) . ?
N1_1 C121_1 1.378(3) . ?
C121_1 C122_1 1.3900 . ?
C121_1 H111_1 0.9300 . ?
C122_1 C123_1 1.3900 . ?
C122_1 H112_1 0.9300 . ?
C123_1 C124_1 1.3900 . ?
C123_1 H113_1 0.9300 . ?
C124_1 C125_1 1.3900 . ?
C124_1 H114_1 0.9300 . ?
C125_1 H115_1 0.9300 . ?
N2_1 C130_1 1.3900 . ?
N2_1 C126_1 1.3900 . ?
C126_1 C127_1 1.3900 . ?
C126_1 H121_1 0.9300 . ?
C127_1 C128_1 1.3900 . ?
C127_1 H122_1 0.9300 . ?
C128_1 C129_1 1.3900 . ?
C128_1 H123_1 0.9300 . ?
C129_1 C130_1 1.3900 . ?
C129_1 H124_1 0.9300 . ?
C130_1 H125_1 0.9300 . ?
N3_1 C131_1 1.3900 . ?
N3_1 C135_1 1.3900 . ?
C131_1 C132_1 1.3900 . ?
C131_1 H131_1 0.9300 . ?
C132_1 C133_1 1.3900 . ?
C132_1 H132_1 0.9300 . ?
C133_1 C134_1 1.3900 . ?
C133_1 H133_1 0.9300 . ?
C134_1 C135_1 1.3900 . ?
C134_1 H134_1 0.9300 . ?
C135_1 H135_1 0.9300 . ?
N4_1 C136_1 1.3900 . ?
N4_1 C140_1 1.3900 . ?
C136_1 C137_1 1.3900 . ?
C136_1 H211_1 0.9300 . ?
C137_1 C138_1 1.3900 . ?
C137_1 H212_1 0.9300 . ?
C138_1 C139_1 1.3900 . ?
C138_1 H213_1 0.9300 . ?
C139_1 C140_1 1.3899 . ?
C139_1 H214_1 0.9300 . ?
C140_1 H215_1 0.9300 . ?
N5_1 C141_1 1.3900 . ?
N5_1 C145_1 1.3901 . ?
C141_1 C142_1 1.3900 . ?
C141_1 H221_1 0.9300 . ?
C142_1 C143_1 1.3900 . ?
C142_1 H222_1 0.9300 . ?
C143_1 C144_1 1.3900 . ?
C143_1 H223_1 0.9300 . ?
C144_1 C145_1 1.3900 . ?
C144_1 H224_1 0.9300 . ?
C145_1 H225_1 0.9300 . ?
N6_1 C146_1 1.3899 . ?
N6_1 C150_1 1.3900 . ?
C146_1 C147_1 1.3900 . ?
C146_1 H231_1 0.9300 . ?
C147_1 C148_1 1.3900 . ?
C147_1 H232_1 0.9300 . ?
C148_1 C149_1 1.3900 . ?
C148_1 H233_1 0.9300 . ?
C149_1 C150_1 1.3900 . ?
C149_1 H234_1 0.9300 . ?
C150_1 H235_1 0.9300 . ?
N7_1 C151_1 1.3899 . ?
N7_1 C155_1 1.3901 . ?
C151_1 C152_1 1.3900 . ?
C151_1 H311_1 0.9300 . ?
C152_1 C153_1 1.3900 . ?
C152_1 H312_1 0.9300 . ?
C153_1 C154_1 1.3900 . ?
C153_1 H313_1 0.9300 . ?
C154_1 C155_1 1.3900 . ?
C154_1 H314_1 0.9299 . ?
C155_1 H315_1 0.9300 . ?
N8_1 C160_1 1.3899 . ?
N8_1 C156_1 1.3900 . ?
C156_1 C157_1 1.3900 . ?
C156_1 H321_1 0.9300 . ?
C157_1 C158_1 1.3900 . ?
C157_1 H322_1 0.9299 . ?
C158_1 C159_1 1.3900 . ?
C158_1 H323_1 0.9300 . ?
C159_1 C160_1 1.3901 . ?
C159_1 H324_1 0.9300 . ?
C160_1 H325_1 0.9300 . ?
N9_1 C161_1 1.3899 . ?
N9_1 C165_1 1.3900 . ?
C161_1 C162_1 1.3900 . ?
C161_1 H331_1 0.9300 . ?
C162_1 C163_1 1.3901 . ?
C162_1 H332_1 0.9300 . ?
C163_1 C164_1 1.3900 . ?
C163_1 H333_1 0.9300 . ?
C164_1 C165_1 1.3900 . ?
C164_1 H334_1 0.9300 . ?
C165_1 H335_1 0.9300 . ?
N10_1 C170_1 1.3900 . ?
N10_1 C166_1 1.3901 . ?
C166_1 C167_1 1.3900 . ?
C166_1 H411_1 0.9300 . ?
C167_1 C168_1 1.3899 . ?
C167_1 H412_1 0.9300 . ?
C168_1 C169_1 1.3899 . ?
C168_1 H413_1 0.9300 . ?
C169_1 C170_1 1.3900 . ?
C169_1 H414_1 0.9300 . ?
C170_1 H415_1 0.9300 . ?
N11_1 C171_1 1.3900 . ?
N11_1 C175_1 1.3900 . ?
C171_1 C172_1 1.3900 . ?
C171_1 H421_1 0.9300 . ?
C172_1 C173_1 1.3900 . ?
C172_1 H422_1 0.9300 . ?
C173_1 C174_1 1.3900 . ?
C173_1 H423_1 0.9300 . ?
C174_1 C175_1 1.3900 . ?
C174_1 H424_1 0.9300 . ?
C175_1 H425_1 0.9300 . ?
N12_1 C180_1 1.3899 . ?
N12_1 C176_1 1.3899 . ?
C176_1 C177_1 1.3899 . ?
C176_1 H431_1 0.9300 . ?
C177_1 C178_1 1.3900 . ?
C177_1 H432_1 0.9300 . ?
C178_1 C179_1 1.3900 . ?
C178_1 H433_1 0.9300 . ?
C179_1 C180_1 1.3900 . ?
C179_1 H434_1 0.9300 . ?
C180_1 H435_1 0.9300 . ?
